data_7011325
loop_
_publ_author_name
'Yann Dussart'
'Charlie Harding'
'Pia Dalgaard'
'Christine McKenzie'
'Renuka Kadirvelraj'
'Vickie McKee'
'Jane Nelson'

_publ_section_title
;
 Cascade chemistry in azacryptand cages: bridging carbonates and
 methylcarbonates
;
_journal_issue 8
_journal_name_full 'J. Chem. Soc., Dalton Trans.'
_journal_page_first 1704
_journal_page_last 1713
_journal_paper_doi 10.1039/b110449g
_journal_year 2002
_chemical_formula_sum 'C74 H120 Cl4 Co4 N16 O25'
_chemical_formula_weight 2011.38
_chemical_name_systematic
; 
? 
;
_space_group_IT_number 33
_symmetry_cell_setting orthorhombic
_symmetry_space_group_name_Hall 'P 2c -2n'
_symmetry_space_group_name_H-M 'P n a 21'
_atom_sites_solution_hydrogens geom
_atom_sites_solution_primary direct
_atom_sites_solution_secondary difmap
_audit_creation_method SHELXL-97
_cell_angle_alpha 90.00
_cell_angle_beta 90.00
_cell_angle_gamma 90.00
_cell_formula_units_Z 4
_cell_length_a 21.5207(11)
_cell_length_b 21.7232(11)
_cell_length_c 20.0882(10)
_cell_measurement_temperature 163(2)
_cell_volume 9391.2(8)
_computing_cell_refinement 'Siemens XSCANS'
_computing_data_collection 'Siemens XSCANS'
_computing_data_reduction 'Siemens SHELXTL'
_computing_molecular_graphics 'Siemens SHELXTL'
_computing_publication_material 'Siemens SHELXTL'
_computing_structure_refinement 'SHELXL-97 (Sheldrick, 1997)'
_computing_structure_solution 'SHELXS-97 (Sheldrick, 1990)'
_diffrn_ambient_temperature 163(2)
_diffrn_measured_fraction_theta_full 0.998
_diffrn_measured_fraction_theta_max 0.998
_diffrn_measurement_method '\w scans'
_diffrn_radiation_monochromator graphite
_diffrn_radiation_source 'fine-focus sealed tube'
_diffrn_radiation_type MoK\a
_diffrn_radiation_wavelength 0.71073
_diffrn_reflns_av_R_equivalents 0.0682
_diffrn_reflns_av_sigmaI/netI 0.0603
_diffrn_reflns_limit_h_max 24
_diffrn_reflns_limit_h_min -24
_diffrn_reflns_limit_k_max 24
_diffrn_reflns_limit_k_min -23
_diffrn_reflns_limit_l_max 22
_diffrn_reflns_limit_l_min -22
_diffrn_reflns_number 59921
_diffrn_reflns_theta_full 24.00
_diffrn_reflns_theta_max 24.00
_diffrn_reflns_theta_min 2.76
_exptl_absorpt_coefficient_mu 0.886
_exptl_absorpt_correction_type none
_exptl_crystal_colour green
_exptl_crystal_density_diffrn 1.423
_exptl_crystal_density_method 'not measured'
_exptl_crystal_description block
_exptl_crystal_F_000 4208
_exptl_crystal_size_max .25
_exptl_crystal_size_mid .36
_exptl_crystal_size_min .64
_refine_diff_density_max 1.033
_refine_diff_density_min -0.590
_refine_diff_density_rms 0.118
_refine_ls_abs_structure_details 'Flack H D (1983), Acta Cryst. A39, 876-881'
_refine_ls_abs_structure_Flack 0.14(2)
_refine_ls_extinction_method none
_refine_ls_goodness_of_fit_ref 1.113
_refine_ls_hydrogen_treatment mixed
_refine_ls_matrix_type full
_refine_ls_number_parameters 1181
_refine_ls_number_reflns 14563
_refine_ls_number_restraints 228
_refine_ls_restrained_S_all 1.108
_refine_ls_R_factor_all 0.0986
_refine_ls_R_factor_gt 0.0776
_refine_ls_shift/su_max 0.613
_refine_ls_shift/su_mean 0.015
_refine_ls_structure_factor_coef Fsqd
_refine_ls_weighting_details 'calc w=1/[\s^2^(Fo^2^)+(0.1373P)^2^+7.8180P] where P=(Fo^2^+2Fc^2^)/3'
_refine_ls_weighting_scheme calc
_refine_ls_wR_factor_gt 0.2035
_refine_ls_wR_factor_ref 0.2220
_reflns_number_gt 11668
_reflns_number_total 14563
_reflns_threshold_expression >2sigma(I)
_cod_data_source_file b110449g.txt
_cod_data_source_block Complex_5
_cod_depositor_comments
;
The following automatic conversions were performed:
'_symmetry_cell_setting' value 'Orthorhombic' changed to 'orthorhombic'
according to '/home/saulius/struct/CIF-dictionaries/cif_core.dic'
dictionary named 'cif_core.dic' version 2.4.1 from 2010-06-29.

Automatic conversion script
Id: cif_fix_enum 1527 2010-12-29 10:47:43Z saulius 
;
_cod_original_sg_symbol_H-M Pna21
_cod_database_code 7011325

loop_
_symmetry_equiv_pos_as_xyz
'x, y, z'
'-x, -y, z+1/2'
'x+1/2, -y+1/2, z'
'-x+1/2, y+1/2, z+1/2'

loop_
_atom_site_label
_atom_site_type_symbol
_atom_site_fract_x
_atom_site_fract_y
_atom_site_fract_z
_atom_site_U_iso_or_equiv
_atom_site_adp_type
_atom_site_occupancy
_atom_site_symmetry_multiplicity
_atom_site_calc_flag
_atom_site_refinement_flags
_atom_site_disorder_assembly
_atom_site_disorder_group
Co1 Co 0.56764(5) 0.13120(5) 0.37864(6) 0.0424(3) Uani 1 1 d . . .
Co2 Co 0.33235(5) 0.12840(5) 0.22417(6) 0.0412(3) Uani 1 1 d . B .
N1 N 0.6520(4) 0.1324(4) 0.4398(4) 0.053(2) Uani 1 1 d . B .
C1A C 0.6986(5) 0.0912(6) 0.4087(6) 0.072(3) Uani 1 1 d . . .
H1A1 H 0.7220 0.1140 0.3742 0.087 Uiso 1 1 calc R B .
H1A2 H 0.7285 0.0769 0.4429 0.087 Uiso 1 1 calc R . .
C2A C 0.6671(5) 0.0376(5) 0.3782(6) 0.066(3) Uani 1 1 d . B .
H2A1 H 0.6980 0.0113 0.3554 0.079 Uiso 1 1 calc R . .
H2A2 H 0.6466 0.0128 0.4132 0.079 Uiso 1 1 calc R . .
N3A N 0.6204(3) 0.0595(3) 0.3299(4) 0.0428(16) Uani 1 1 d . B .
H3A H 0.6419 0.0778 0.2949 0.051 Uiso 1 1 calc R . .
C3A C 0.5855(5) 0.0075(4) 0.3020(5) 0.055(2) Uani 1 1 d . . .
H3A1 H 0.5543 -0.0059 0.3352 0.065 Uiso 1 1 calc R B .
H3A2 H 0.6146 -0.0272 0.2949 0.065 Uiso 1 1 calc R . .
C4A C 0.5531(4) 0.0207(4) 0.2381(4) 0.041(2) Uani 1 1 d . . .
C5A C 0.5837(4) 0.0412(4) 0.1838(5) 0.050(2) Uani 1 1 d . . .
H5A H 0.6272 0.0484 0.1855 0.059 Uiso 1 1 calc R B .
C6A C 0.5512(5) 0.0517(5) 0.1257(5) 0.058(3) Uani 1 1 d . . .
H6A H 0.5723 0.0672 0.0877 0.070 Uiso 1 1 calc R . .
C7A C 0.4880(4) 0.0400(4) 0.1224(5) 0.049(2) Uani 1 1 d . . .
H7A H 0.4666 0.0470 0.0817 0.059 Uiso 1 1 calc R B .
C8A C 0.4560(4) 0.0190(4) 0.1754(4) 0.0375(18) Uani 1 1 d . . .
C9A C 0.4876(4) 0.0092(3) 0.2337(4) 0.0368(18) Uani 1 1 d . . .
H9A H 0.4658 -0.0053 0.2717 0.044 Uiso 1 1 calc R B .
C10A C 0.3890(4) 0.0044(4) 0.1726(5) 0.047(2) Uani 1 1 d . . .
H10A H 0.3752 -0.0096 0.2171 0.057 Uiso 1 1 calc R B .
H10B H 0.3826 -0.0300 0.1410 0.057 Uiso 1 1 calc R . .
N4A N 0.3497(3) 0.0572(3) 0.1516(3) 0.0413(16) Uani 1 1 d . B .
H4A H 0.3703 0.0759 0.1163 0.050 Uiso 1 1 calc R . .
C11A C 0.2897(4) 0.0366(4) 0.1259(5) 0.048(2) Uani 1 1 d . . .
H11A H 0.2684 0.0109 0.1597 0.058 Uiso 1 1 calc R B .
H11B H 0.2959 0.0114 0.0854 0.058 Uiso 1 1 calc R . .
C12A C 0.2505(5) 0.0917(5) 0.1096(5) 0.058(3) Uani 1 1 d . . .
H12A H 0.2701 0.1154 0.0732 0.069 Uiso 1 1 calc R . .
H12B H 0.2089 0.0781 0.0945 0.069 Uiso 1 1 calc R . .
N2 N 0.2441(3) 0.1314(3) 0.1699(4) 0.0475(18) Uani 1 1 d . . .
C1B C 0.6727(5) 0.1963(5) 0.4392(5) 0.058(3) Uani 1 1 d . . .
H1B1 H 0.7158 0.1985 0.4563 0.069 Uiso 1 1 calc R B .
H1B2 H 0.6459 0.2208 0.4692 0.069 Uiso 1 1 calc R . .
C2B C 0.6705(4) 0.2230(5) 0.3713(5) 0.060(3) Uani 1 1 d . B .
H2B1 H 0.6804 0.2675 0.3733 0.072 Uiso 1 1 calc R . .
H2B2 H 0.7019 0.2027 0.3427 0.072 Uiso 1 1 calc R . .
N3B N 0.6080(3) 0.2142(3) 0.3428(4) 0.0433(17) Uani 1 1 d . B .
H3B H 0.5837 0.2459 0.3597 0.052 Uiso 1 1 calc R . .
C3B C 0.6076(4) 0.2222(4) 0.2684(5) 0.053(2) Uani 1 1 d . . .
H3B1 H 0.6118 0.1814 0.2468 0.063 Uiso 1 1 calc R B .
H3B2 H 0.6436 0.2477 0.2549 0.063 Uiso 1 1 calc R . .
C4B C 0.5480(4) 0.2528(4) 0.2450(4) 0.043(2) Uani 1 1 d . . .
C5B C 0.5348(5) 0.3117(4) 0.2635(5) 0.057(2) Uani 1 1 d . . .
H5B H 0.5625 0.3329 0.2922 0.069 Uiso 1 1 calc R B .
C6B C 0.4823(5) 0.3409(4) 0.2416(5) 0.057(3) Uani 1 1 d . . .
H6B H 0.4743 0.3822 0.2542 0.069 Uiso 1 1 calc R . .
C7B C 0.4416(4) 0.3101(4) 0.2013(5) 0.050(2) Uani 1 1 d . . .
H7B H 0.4050 0.3304 0.1865 0.060 Uiso 1 1 calc R B .
C8B C 0.4524(4) 0.2501(4) 0.1817(4) 0.0409(19) Uani 1 1 d . . .
C9B C 0.5078(4) 0.2223(4) 0.2036(4) 0.0396(19) Uani 1 1 d . . .
H9B H 0.5175 0.1817 0.1894 0.048 Uiso 1 1 calc R B .
C10B C 0.4083(4) 0.2179(4) 0.1364(4) 0.044(2) Uani 1 1 d . . .
H10C H 0.4247 0.1765 0.1256 0.052 Uiso 1 1 calc R B .
H10D H 0.4043 0.2413 0.0944 0.052 Uiso 1 1 calc R . .
N4B N 0.3456(3) 0.2116(3) 0.1683(4) 0.0410(16) Uani 1 1 d . B .
H4B H 0.3427 0.2437 0.1989 0.049 Uiso 1 1 calc R . .
C11B C 0.2949(4) 0.2210(5) 0.1209(5) 0.052(2) Uani 1 1 d . . .
H11C H 0.3044 0.1996 0.0786 0.062 Uiso 1 1 calc R B .
H11D H 0.2903 0.2655 0.1113 0.062 Uiso 1 1 calc R . .
C12B C 0.2349(4) 0.1962(5) 0.1496(5) 0.055(2) Uani 1 1 d . . .
H12C H 0.2224 0.2211 0.1887 0.067 Uiso 1 1 calc R . .
H12D H 0.2014 0.1987 0.1159 0.067 Uiso 1 1 calc R . .
C1C C 0.6343(7) 0.1114(6) 0.5062(6) 0.077(4) Uani 1 1 d . . .
H1C1 H 0.6409 0.0663 0.5091 0.093 Uiso 1 1 calc R A 1
H1C2 H 0.6617 0.1312 0.5395 0.093 Uiso 1 1 calc R A 1
C2C C 0.5724(7) 0.1244(7) 0.5222(6) 0.093(5) Uani 0.50 1 d PD B 1
H2C1 H 0.5701 0.1685 0.5346 0.111 Uiso 0.50 1 calc PR B 1
H2C2 H 0.5616 0.1003 0.5624 0.111 Uiso 0.50 1 calc PR B 1
N3C N 0.5216(10) 0.1121(13) 0.4691(9) 0.069(6) Uani 0.50 1 d PD B 1
H3C H 0.5052 0.1516 0.4725 0.083 Uiso 0.50 1 calc PR B 1
C3C C 0.4734(9) 0.0873(13) 0.4911(11) 0.064(7) Uani 0.50 1 d PD B 1
H3C1 H 0.4444 0.1205 0.5044 0.076 Uiso 0.50 1 calc PR B 1
H3C2 H 0.4846 0.0644 0.5319 0.076 Uiso 0.50 1 calc PR B 1
C2C' C 0.5724(7) 0.1244(7) 0.5222(6) 0.093(5) Uani 0.50 1 d PD B 2
H2C3 H 0.5619 0.1683 0.5149 0.111 Uiso 0.50 1 calc PR B 2
H2C4 H 0.5619 0.1124 0.5684 0.111 Uiso 0.50 1 calc PR B 2
N3C' N 0.5421(8) 0.0818(9) 0.4702(9) 0.049(5) Uani 0.50 1 d PD B 2
H3C' H 0.5690 0.0483 0.4696 0.059 Uiso 0.50 1 calc PR B 2
C3C' C 0.4923(13) 0.0579(15) 0.4851(14) 0.078(9) Uani 0.50 1 d PDU B 2
H3C3 H 0.4751 0.0847 0.5204 0.094 Uiso 0.50 1 calc PR B 2
H3C4 H 0.5039 0.0190 0.5076 0.094 Uiso 0.50 1 calc PR B 2
C4C C 0.4365(6) 0.0410(7) 0.4426(6) 0.080(4) Uani 1 1 d . . .
C5C C 0.4435(6) -0.0214(7) 0.4251(7) 0.089(4) Uani 1 1 d . B .
H5C H 0.4788 -0.0441 0.4396 0.107 Uiso 1 1 calc R . .
C6C C 0.3986(6) -0.0492(5) 0.3866(6) 0.074(3) Uani 1 1 d . . .
H6C H 0.4026 -0.0912 0.3740 0.089 Uiso 1 1 calc R B .
C7C C 0.3476(5) -0.0154(5) 0.3665(5) 0.066(3) Uani 1 1 d . B .
H7C H 0.3164 -0.0346 0.3404 0.080 Uiso 1 1 calc R . .
C8C C 0.3411(5) 0.0448(5) 0.3833(5) 0.059(3) Uani 1 1 d . . .
C9C C 0.3854(6) 0.0697(5) 0.4202(5) 0.068(3) Uani 1 1 d . B .
H9C H 0.3805 0.1118 0.4318 0.082 Uiso 1 1 calc R . .
C10C C 0.2847(6) 0.0834(7) 0.3661(6) 0.086(4) Uani 1 1 d . B .
H10E H 0.2479 0.0663 0.3891 0.104 Uiso 1 1 calc R . .
H10F H 0.2912 0.1259 0.3825 0.104 Uiso 1 1 calc R . .
N4C N 0.2725(4) 0.0852(4) 0.2941(5) 0.064(2) Uani 1 1 d . . .
H4C H 0.2692 0.0444 0.2806 0.077 Uiso 1 1 calc R B .
C11C C 0.2105(5) 0.1137(5) 0.2813(6) 0.065(3) Uani 1 1 d . B .
H11E H 0.1787 0.0935 0.3095 0.079 Uiso 1 1 calc R . .
H11F H 0.2117 0.1579 0.2931 0.079 Uiso 1 1 calc R . .
C12C C 0.1938(5) 0.1070(5) 0.2120(6) 0.062(3) Uani 1 1 d . B .
H12E H 0.1548 0.1296 0.2029 0.075 Uiso 1 1 calc R . .
H12F H 0.1869 0.0630 0.2016 0.075 Uiso 1 1 calc R . .
C20 C 0.4452(4) 0.1462(3) 0.3092(4) 0.0336(18) Uani 1 1 d . . .
O21 O 0.4984(3) 0.1236(2) 0.3201(3) 0.0416(13) Uani 1 1 d U B .
O22 O 0.4132(3) 0.1215(2) 0.2639(3) 0.0417(13) Uani 1 1 d U B .
O23 O 0.4245(3) 0.1904(3) 0.3431(3) 0.0457(14) Uani 1 1 d U B .
Co3 Co 1.00194(6) 0.09195(5) -0.07582(7) 0.0471(3) Uani 1 1 d . . .
Co4 Co 1.17716(5) 0.15356(5) -0.23556(6) 0.0417(3) Uani 1 1 d . D .
N5 N 0.9077(3) 0.1070(4) -0.0264(4) 0.0508(19) Uani 1 1 d . D .
C1D C 0.8680(4) 0.0554(5) -0.0450(5) 0.060(3) Uani 1 1 d . . .
H1D1 H 0.8240 0.0689 -0.0456 0.072 Uiso 1 1 calc R D .
H1D2 H 0.8721 0.0222 -0.0116 0.072 Uiso 1 1 calc R . .
C2D C 0.8854(4) 0.0314(5) -0.1117(5) 0.056(2) Uani 1 1 d . D .
H2D1 H 0.8603 -0.0054 -0.1225 0.067 Uiso 1 1 calc R . .
H2D2 H 0.8775 0.0631 -0.1461 0.067 Uiso 1 1 calc R . .
N3D N 0.9517(4) 0.0154(3) -0.1102(4) 0.055(2) Uani 1 1 d . D .
H3D H 0.9543 -0.0121 -0.0749 0.066 Uiso 1 1 calc R . .
C3D C 0.9749(5) -0.0209(4) -0.1673(5) 0.061(3) Uani 1 1 d . . .
H3D1 H 0.9460 -0.0558 -0.1747 0.073 Uiso 1 1 calc R D .
H3D2 H 1.0158 -0.0385 -0.1551 0.073 Uiso 1 1 calc R . .
C4D C 0.9818(4) 0.0132(4) -0.2308(5) 0.048(2) Uani 1 1 d . D .
C5D C 0.9316(5) 0.0325(5) -0.2686(6) 0.065(3) Uani 1 1 d . . .
H5D H 0.8910 0.0244 -0.2523 0.078 Uiso 1 1 calc R D .
C6D C 0.9372(5) 0.0615(6) -0.3260(7) 0.076(4) Uani 1 1 d . D .
H6D H 0.9011 0.0733 -0.3500 0.091 Uiso 1 1 calc R . .
C7D C 0.9979(5) 0.0753(5) -0.3525(6) 0.063(3) Uani 1 1 d . . .
H7D H 1.0029 0.0975 -0.3929 0.076 Uiso 1 1 calc R D .
C8D C 1.0490(4) 0.0545(4) -0.3161(5) 0.048(2) Uani 1 1 d . D .
C9D C 1.0396(4) 0.0251(4) -0.2566(5) 0.052(2) Uani 1 1 d . . .
H9D H 1.0750 0.0122 -0.2319 0.062 Uiso 1 1 calc R D .
C10D C 1.1113(5) 0.0626(6) -0.3472(5) 0.068(3) Uani 1 1 d . . .
H10G H 1.1205 0.0252 -0.3736 0.082 Uiso 1 1 calc R D .
H10H H 1.1086 0.0974 -0.3789 0.082 Uiso 1 1 calc R . .
N4D N 1.1636(3) 0.0738(4) -0.3038(4) 0.0480(18) Uani 1 1 d . D .
H4D H 1.1625 0.0403 -0.2749 0.058 Uiso 1 1 calc R . .
C11D C 1.2221(5) 0.0632(5) -0.3426(6) 0.064(3) Uani 1 1 d . . .
H11G H 1.2228 0.0894 -0.3830 0.076 Uiso 1 1 calc R D .
H11H H 1.2253 0.0196 -0.3565 0.076 Uiso 1 1 calc R . .
C12D C 1.2758(5) 0.0801(5) -0.2962(5) 0.060(3) Uani 1 1 d . D .
H12G H 1.2758 0.0523 -0.2572 0.071 Uiso 1 1 calc R . .
H12H H 1.3158 0.0750 -0.3199 0.071 Uiso 1 1 calc R . .
N6 N 1.2695(3) 0.1443(3) -0.2735(4) 0.0517(19) Uani 1 1 d . . .
C1E C 0.8851(5) 0.1659(4) -0.0520(5) 0.056(2) Uani 1 1 d . . .
H1E1 H 0.8564 0.1842 -0.0190 0.068 Uiso 1 1 calc R D .
H1E2 H 0.8614 0.1585 -0.0934 0.068 Uiso 1 1 calc R . .
C2E C 0.9356(5) 0.2103(4) -0.0660(5) 0.058(3) Uani 1 1 d . D .
H2E1 H 0.9185 0.2477 -0.0873 0.069 Uiso 1 1 calc R . .
H2E2 H 0.9565 0.2224 -0.0241 0.069 Uiso 1 1 calc R . .
N3E N 0.9803(3) 0.1798(3) -0.1112(4) 0.0469(18) Uani 1 1 d . D .
H3E H 1.0168 0.2025 -0.1085 0.056 Uiso 1 1 calc R . .
C3E C 0.9602(4) 0.1823(4) -0.1836(5) 0.044(2) Uani 1 1 d . . .
H3E1 H 0.9721 0.1436 -0.2064 0.053 Uiso 1 1 calc R D .
H3E2 H 0.9144 0.1864 -0.1862 0.053 Uiso 1 1 calc R . .
C4E C 0.9908(4) 0.2366(4) -0.2179(5) 0.053(3) Uani 1 1 d . D .
C5E C 0.9794(5) 0.2964(4) -0.1994(6) 0.064(3) Uani 1 1 d . . .
H5E H 0.9496 0.3054 -0.1660 0.077 Uiso 1 1 calc R D .
C6E C 1.0130(5) 0.3445(5) -0.2310(8) 0.078(4) Uani 1 1 d . D .
H6E H 1.0036 0.3862 -0.2206 0.093 Uiso 1 1 calc R . .
C7E C 1.0570(4) 0.3320(5) -0.2744(7) 0.065(3) Uani 1 1 d . . .
H7E H 1.0806 0.3649 -0.2928 0.079 Uiso 1 1 calc R D .
C8E C 1.0696(4) 0.2725(4) -0.2940(5) 0.049(2) Uani 1 1 d . D .
C9E C 1.0357(4) 0.2247(4) -0.2657(5) 0.046(2) Uani 1 1 d . . .
H9E H 1.0434 0.1835 -0.2792 0.056 Uiso 1 1 calc R D .
C10E C 1.1215(4) 0.2538(4) -0.3417(5) 0.054(2) Uani 1 1 d . . .
H10I H 1.1057 0.2217 -0.3723 0.065 Uiso 1 1 calc R D .
H10J H 1.1334 0.2899 -0.3689 0.065 Uiso 1 1 calc R . .
N4E N 1.1761(3) 0.2306(4) -0.3076(4) 0.0487(18) Uani 1 1 d . D .
H4E H 1.1928 0.2641 -0.2850 0.058 Uiso 1 1 calc R . .
C11E C 1.2214(5) 0.2143(5) -0.3574(5) 0.062(3) Uani 1 1 d . . .
H11I H 1.2316 0.2511 -0.3844 0.074 Uiso 1 1 calc R D .
H11J H 1.2036 0.1828 -0.3875 0.074 Uiso 1 1 calc R . .
C12E C 1.2807(4) 0.1891(5) -0.3259(7) 0.068(3) Uani 1 1 d . D .
H12I H 1.3063 0.1697 -0.3611 0.082 Uiso 1 1 calc R . .
H12J H 1.3048 0.2239 -0.3072 0.082 Uiso 1 1 calc R . .
C1F C 0.9184(6) 0.1110(5) 0.0446(6) 0.073(3) Uani 1 1 d . . .
H1F1 H 0.8803 0.0988 0.0688 0.088 Uiso 1 1 calc R D .
H1F2 H 0.9283 0.1541 0.0568 0.088 Uiso 1 1 calc R . .
C2F C 0.9717(5) 0.0694(5) 0.0649(5) 0.066(3) Uani 1 1 d . D .
H2F1 H 0.9800 0.0742 0.1131 0.079 Uiso 1 1 calc R C 1
H2F2 H 0.9604 0.0259 0.0565 0.079 Uiso 1 1 calc R C 1
N3F N 1.0281(5) 0.0853(5) 0.0266(5) 0.077(3) Uani 0.60 1 d P D 1
H3F H 1.0561 0.0529 0.0308 0.092 Uiso 0.60 1 calc PR D 1
C3F C 1.0582(11) 0.1455(9) 0.0639(11) 0.058(6) Uani 0.60 1 d P D 1
H3F1 H 1.0244 0.1693 0.0852 0.070 Uiso 0.60 1 calc PR D 1
H3F2 H 1.0865 0.1312 0.0996 0.070 Uiso 0.60 1 calc PR D 1
N3F' N 1.0281(5) 0.0853(5) 0.0266(5) 0.077(3) Uani 0.40 1 d P D 2
H3F' H 1.0424 0.0450 0.0235 0.092 Uiso 0.40 1 calc PR D 2
C3F' C 1.0808(19) 0.107(3) 0.055(2) 0.11(2) Uani 0.40 1 d P D 2
H3F3 H 1.1168 0.0814 0.0427 0.136 Uiso 0.40 1 calc PR D 2
H3F4 H 1.0769 0.1083 0.1038 0.136 Uiso 0.40 1 calc PR D 2
C4F C 1.0902(6) 0.1833(8) 0.0226(6) 0.096(5) Uani 1 1 d . . .
C5F C 1.0698(6) 0.2533(7) 0.0196(7) 0.089(4) Uani 1 1 d . D .
H5F H 1.0373 0.2690 0.0467 0.107 Uiso 1 1 calc R . .
C6F C 1.1000(9) 0.2882(7) -0.0224(7) 0.095(4) Uani 1 1 d . . .
H6F H 1.0858 0.3294 -0.0265 0.115 Uiso 1 1 calc R D .
C7F C 1.1459(11) 0.2734(9) -0.0580(8) 0.118(6) Uani 1 1 d . D .
H7F H 1.1659 0.3030 -0.0854 0.142 Uiso 1 1 calc R . .
C8F C 1.1644(6) 0.2193(6) -0.0563(5) 0.069(3) Uani 1 1 d . . .
C9F C 1.1389(4) 0.1745(4) -0.0219(5) 0.053(2) Uani 1 1 d . D .
H9F H 1.1546 0.1340 -0.0278 0.063 Uiso 1 1 calc R . .
C10F C 1.2291(6) 0.1968(9) -0.0929(7) 0.100(5) Uani 1 1 d . D .
H10K H 1.2649 0.2178 -0.0718 0.120 Uiso 1 1 calc R . .
H10L H 1.2344 0.1520 -0.0863 0.120 Uiso 1 1 calc R . .
N4F N 1.2292(5) 0.2094(5) -0.1599(5) 0.082(3) Uani 1 1 d . . .
H4F H 1.2136 0.2492 -0.1637 0.098 Uiso 1 1 calc R D .
C11F C 1.2930(5) 0.2130(5) -0.1823(7) 0.075(3) Uani 1 1 d . D .
H11K H 1.3206 0.2194 -0.1435 0.090 Uiso 1 1 calc R . .
H11L H 1.2979 0.2487 -0.2125 0.090 Uiso 1 1 calc R . .
C12F C 1.3120(4) 0.1547(5) -0.2184(6) 0.062(3) Uani 1 1 d . D .
H12K H 1.3550 0.1588 -0.2353 0.074 Uiso 1 1 calc R . .
H12L H 1.3106 0.1193 -0.1874 0.074 Uiso 1 1 calc R . .
C30 C 1.1185(4) 0.0962(4) -0.1497(4) 0.047(2) Uani 1 1 d . . .
O31 O 1.0840(3) 0.0682(3) -0.1080(3) 0.0503(15) Uani 1 1 d U D .
O32 O 1.1732(3) 0.0775(3) -0.1628(3) 0.0528(16) Uani 1 1 d U D .
O33 O 1.0989(3) 0.1446(3) -0.1806(3) 0.0466(15) Uani 1 1 d U D .
Cl5 Cl 0.27955(14) 0.38991(13) 0.2214(2) 0.0812(9) Uani 1 1 d . . .
O51 O 0.2866(7) 0.3361(7) 0.2484(11) 0.214(10) Uani 1 1 d U . .
O52 O 0.2309(5) 0.4278(6) 0.2367(7) 0.136(5) Uani 1 1 d U . .
O53 O 0.3319(6) 0.4287(7) 0.2285(14) 0.224(11) Uani 1 1 d U . .
O54 O 0.2961(9) 0.3855(8) 0.1544(9) 0.178(7) Uani 1 1 d U . .
Cl6 Cl 0.39426(17) 0.11762(15) -0.03182(13) 0.0784(9) Uani 1 1 d . . .
O61 O 0.4580(7) 0.1383(6) -0.0074(8) 0.162(7) Uani 1 1 d U . .
O62 O 0.4017(5) 0.1110(4) -0.0986(4) 0.085(3) Uani 1 1 d U . .
O63 O 0.3815(5) 0.0614(6) -0.0007(5) 0.122(4) Uani 1 1 d U . .
O64 O 0.3642(7) 0.1670(7) -0.0104(7) 0.160(6) Uani 1 1 d U . .
Cl7 Cl 0.76409(13) 0.11921(12) -0.2517(2) 0.0814(10) Uani 1 1 d . . .
O71 O 0.8145(5) 0.1507(5) -0.2640(9) 0.154(7) Uani 1 1 d U . .
O72 O 0.7705(3) 0.0554(3) -0.2464(5) 0.080(2) Uani 1 1 d U . .
O73 O 0.7162(6) 0.1466(5) -0.2214(10) 0.161(7) Uani 1 1 d U . .
O74 O 0.7289(10) 0.1230(8) -0.3092(13) 0.206(8) Uani 1 1 d U . .
Cl8 Cl 0.8971(2) -0.13390(14) -0.02459(14) 0.0833(10) Uani 0.50 1 d PD E 1
O81 O 0.9009(7) -0.1456(5) -0.0927(5) 0.119(4) Uani 0.50 1 d PDU E 1
O82 O 0.9447(15) -0.0930(17) -0.0073(16) 0.20(2) Uani 0.50 1 d PDU E 1
O83 O 0.9043(17) -0.1846(11) 0.0146(13) 0.134(17) Uani 0.50 1 d PDU E 1
O84 O 0.8389(10) -0.1088(19) -0.0094(11) 0.184(19) Uani 0.50 1 d PDU E 1
Cl8' Cl 0.8971(2) -0.13390(14) -0.02459(14) 0.0833(10) Uani 0.50 1 d PD F 2
O81' O 0.9009(7) -0.1456(5) -0.0927(5) 0.119(4) Uani 0.50 1 d PDU F 2
O82' O 0.9332(10) -0.0825(6) -0.0079(9) 0.065(6) Uani 0.50 1 d PDU F 2
O83' O 0.9255(18) -0.1802(9) 0.0122(11) 0.132(16) Uani 0.50 1 d PDU F 2
O84' O 0.8365(8) -0.131(2) 0.000(2) 0.31(4) Uani 0.50 1 d PDU F 2
O1W O 0.4996(19) 0.2386(16) 0.4369(19) 0.143(16) Uani 0.50 1 d PU B 1
O1W' O 0.5075(11) 0.2110(9) 0.4300(10) 0.064(5) Uani 0.50 1 d PU B 2
O2W O 0.3138(4) 0.2194(5) 0.3062(5) 0.092(3) Uani 1 1 d U . .
O3W O 1.2237(7) 0.0350(8) -0.0451(7) 0.078(5) Uani 0.50 1 d PU . .
O4W O 1.1324(8) 0.0027(8) 0.0286(11) 0.096(5) Uani 0.50 1 d PU . .

loop_
_atom_site_aniso_label
_atom_site_aniso_U_11
_atom_site_aniso_U_22
_atom_site_aniso_U_33
_atom_site_aniso_U_23
_atom_site_aniso_U_13
_atom_site_aniso_U_12
Co1 0.0433(6) 0.0363(6) 0.0477(7) 0.0052(5) -0.0048(5) 0.0006(5)
Co2 0.0381(6) 0.0399(6) 0.0455(6) 0.0056(5) -0.0001(5) -0.0059(5)
N1 0.054(5) 0.048(5) 0.058(5) -0.006(4) -0.012(4) 0.003(4)
C1A 0.058(6) 0.074(7) 0.085(8) -0.016(6) -0.021(6) 0.020(6)
C2A 0.059(6) 0.058(6) 0.081(7) -0.029(6) -0.018(6) 0.024(5)
N3A 0.045(4) 0.031(4) 0.052(4) -0.002(3) -0.010(3) 0.002(3)
C3A 0.060(6) 0.040(5) 0.064(6) 0.003(4) -0.013(5) 0.011(4)
C4A 0.054(5) 0.036(5) 0.033(4) 0.000(3) 0.008(4) 0.013(4)
C5A 0.050(5) 0.052(6) 0.047(5) -0.009(4) 0.003(4) 0.014(4)
C6A 0.073(7) 0.063(6) 0.040(5) 0.005(4) 0.007(5) 0.007(5)
C7A 0.050(5) 0.054(6) 0.044(5) -0.002(4) -0.006(4) 0.013(4)
C8A 0.041(4) 0.029(4) 0.043(5) -0.010(4) -0.005(4) 0.008(3)
C9A 0.044(4) 0.028(4) 0.038(4) 0.001(3) 0.000(4) 0.002(3)
C10A 0.058(5) 0.027(4) 0.057(5) 0.003(4) -0.004(5) 0.000(4)
N4A 0.047(4) 0.030(4) 0.047(4) 0.002(3) -0.005(3) 0.006(3)
C11A 0.040(5) 0.045(5) 0.060(6) -0.013(4) -0.001(4) -0.003(4)
C12A 0.051(6) 0.059(6) 0.065(6) -0.018(5) -0.020(5) 0.009(5)
N2 0.043(4) 0.034(4) 0.066(5) -0.006(3) 0.003(4) -0.004(3)
C1B 0.057(6) 0.066(7) 0.050(6) -0.009(5) -0.024(4) 0.001(5)
C2B 0.055(6) 0.058(6) 0.067(7) 0.006(5) -0.006(5) -0.014(5)
N3B 0.038(4) 0.035(4) 0.057(5) 0.007(3) -0.005(3) -0.003(3)
C3B 0.044(5) 0.050(5) 0.065(6) 0.005(5) 0.002(5) -0.003(4)
C4B 0.059(5) 0.034(5) 0.038(5) 0.003(3) 0.006(4) -0.002(4)
C5B 0.072(6) 0.046(6) 0.054(6) 0.004(5) -0.016(5) -0.014(5)
C6B 0.085(7) 0.026(5) 0.061(6) 0.000(4) -0.013(5) 0.004(5)
C7B 0.052(5) 0.037(5) 0.060(6) 0.002(4) -0.002(4) 0.005(4)
C8B 0.050(5) 0.025(4) 0.048(5) 0.003(4) 0.013(4) -0.004(4)
C9B 0.055(5) 0.028(4) 0.037(4) 0.007(3) 0.007(4) -0.007(4)
C10B 0.048(5) 0.039(5) 0.044(5) 0.000(4) 0.011(4) -0.014(4)
N4B 0.050(4) 0.021(3) 0.052(4) -0.002(3) 0.003(3) -0.004(3)
C11B 0.050(5) 0.055(6) 0.051(5) 0.003(4) -0.004(4) 0.010(4)
C12B 0.047(5) 0.053(6) 0.066(6) 0.005(5) -0.009(5) 0.015(4)
C1C 0.116(11) 0.064(7) 0.053(7) 0.003(5) -0.033(7) 0.006(7)
C2C 0.111(11) 0.130(13) 0.037(6) -0.007(6) -0.005(6) -0.044(9)
N3C 0.059(13) 0.11(2) 0.036(10) 0.015(12) -0.003(9) -0.001(13)
C3C 0.060(14) 0.082(17) 0.049(12) 0.014(12) 0.024(11) 0.016(13)
C2C' 0.111(11) 0.130(13) 0.037(6) -0.007(6) -0.005(6) -0.044(9)
N3C' 0.035(10) 0.062(12) 0.052(10) 0.003(9) -0.016(8) 0.002(8)
C3C' 0.087(12) 0.081(12) 0.068(11) 0.017(9) 0.002(9) -0.003(9)
C4C 0.074(8) 0.097(10) 0.068(8) 0.045(7) -0.011(6) -0.028(7)
C5C 0.072(8) 0.108(11) 0.087(9) 0.066(9) 0.005(7) -0.002(7)
C6C 0.091(8) 0.052(7) 0.078(8) 0.018(6) 0.000(7) -0.014(6)
C7C 0.070(7) 0.068(8) 0.061(7) 0.026(6) -0.009(5) -0.018(6)
C8C 0.082(7) 0.056(7) 0.040(5) 0.020(5) -0.002(5) -0.013(5)
C9C 0.105(9) 0.053(6) 0.047(6) 0.019(5) 0.007(6) -0.013(6)
C10C 0.082(8) 0.107(11) 0.070(8) 0.005(7) 0.006(7) 0.013(7)
N4C 0.059(5) 0.054(5) 0.078(6) 0.020(4) 0.018(4) 0.013(4)
C11C 0.051(6) 0.060(6) 0.086(8) 0.026(6) 0.019(5) 0.008(5)
C12C 0.047(5) 0.055(6) 0.084(8) -0.014(6) 0.008(5) 0.002(5)
C20 0.037(4) 0.022(4) 0.042(5) 0.010(4) 0.002(4) -0.001(3)
O21 0.044(3) 0.032(3) 0.049(3) -0.001(3) -0.009(3) 0.007(2)
O22 0.040(3) 0.040(3) 0.045(3) 0.003(3) -0.006(3) 0.005(2)
O23 0.053(3) 0.038(3) 0.046(3) 0.003(3) 0.006(3) 0.006(3)
Co3 0.0492(6) 0.0401(6) 0.0519(7) 0.0044(6) 0.0045(5) 0.0023(5)
Co4 0.0418(6) 0.0368(6) 0.0465(6) 0.0038(5) -0.0035(5) -0.0012(5)
N5 0.049(4) 0.045(4) 0.059(5) -0.009(4) 0.010(4) 0.003(3)
C1D 0.048(5) 0.056(6) 0.077(7) -0.003(5) 0.018(5) 0.003(5)
C2D 0.050(5) 0.046(5) 0.073(6) -0.018(5) 0.013(5) -0.012(4)
N3D 0.066(5) 0.031(4) 0.069(5) -0.003(4) 0.014(4) -0.007(3)
C3D 0.072(6) 0.035(5) 0.076(7) -0.022(5) 0.027(5) -0.007(5)
C4D 0.043(5) 0.026(4) 0.074(6) -0.012(4) 0.005(5) -0.008(3)
C5D 0.052(6) 0.075(7) 0.067(7) -0.022(6) 0.002(5) -0.015(5)
C6D 0.063(7) 0.081(8) 0.083(9) -0.035(7) -0.016(6) 0.019(6)
C7D 0.081(8) 0.051(6) 0.057(6) -0.009(5) -0.005(5) 0.005(5)
C8D 0.046(5) 0.047(5) 0.052(5) -0.014(4) 0.002(4) -0.012(4)
C9D 0.043(5) 0.046(5) 0.067(7) -0.005(4) -0.001(4) -0.001(4)
C10D 0.075(7) 0.080(8) 0.051(6) -0.013(5) -0.002(5) -0.029(6)
N4D 0.046(4) 0.044(4) 0.054(5) -0.009(3) 0.005(3) -0.006(3)
C11D 0.061(6) 0.057(6) 0.073(7) -0.011(5) 0.004(5) 0.001(5)
C12D 0.048(5) 0.062(7) 0.069(7) -0.009(5) 0.005(5) -0.006(5)
N6 0.042(4) 0.045(4) 0.069(5) -0.001(4) 0.003(4) 0.000(3)
C1E 0.059(6) 0.048(6) 0.062(6) -0.010(5) 0.012(5) 0.012(5)
C2E 0.074(6) 0.037(5) 0.062(6) -0.009(4) -0.017(5) 0.011(4)
N3E 0.046(4) 0.030(4) 0.065(5) 0.006(3) -0.010(4) -0.014(3)
C3E 0.040(5) 0.030(4) 0.062(6) -0.001(4) -0.009(4) -0.001(4)
C4E 0.045(5) 0.035(5) 0.078(7) 0.012(4) -0.025(5) -0.001(4)
C5E 0.056(6) 0.034(5) 0.101(8) -0.003(5) -0.008(6) -0.003(4)
C6E 0.066(7) 0.026(5) 0.141(12) -0.014(6) -0.011(8) 0.009(5)
C7E 0.043(5) 0.051(7) 0.103(8) 0.027(6) -0.021(6) -0.007(4)
C8E 0.051(5) 0.041(5) 0.054(6) 0.020(4) -0.017(4) -0.009(4)
C9E 0.048(5) 0.046(5) 0.046(5) -0.006(4) -0.013(4) 0.004(4)
C10E 0.058(6) 0.044(5) 0.060(6) 0.012(4) -0.019(5) 0.003(4)
N4E 0.052(4) 0.040(4) 0.054(5) 0.007(3) -0.011(4) -0.005(3)
C11E 0.064(6) 0.061(6) 0.060(6) 0.023(5) 0.002(5) -0.003(5)
C12E 0.042(5) 0.069(7) 0.095(8) 0.022(6) 0.002(5) -0.008(5)
C1F 0.072(7) 0.061(7) 0.086(8) -0.020(6) 0.017(6) 0.013(6)
C2F 0.085(7) 0.061(7) 0.052(6) 0.005(5) 0.010(6) -0.014(6)
N3F 0.067(6) 0.101(8) 0.063(6) 0.023(5) 0.004(5) 0.007(6)
C3F 0.075(14) 0.042(10) 0.058(11) -0.002(9) -0.025(10) 0.003(9)
N3F' 0.067(6) 0.101(8) 0.063(6) 0.023(5) 0.004(5) 0.007(6)
C3F' 0.09(3) 0.17(5) 0.08(3) 0.10(3) -0.04(2) -0.09(3)
C4F 0.067(8) 0.159(15) 0.063(8) 0.008(9) -0.022(6) -0.047(9)
C5F 0.087(9) 0.096(10) 0.085(9) -0.001(8) 0.018(7) 0.041(8)
C6F 0.146(14) 0.080(9) 0.060(8) -0.006(7) 0.012(9) -0.024(9)
C7F 0.185(19) 0.097(14) 0.073(10) -0.011(9) -0.007(11) -0.049(13)
C8F 0.093(8) 0.057(7) 0.056(7) -0.014(5) -0.022(6) -0.027(6)
C9F 0.052(5) 0.033(5) 0.073(6) -0.004(4) -0.008(5) -0.001(4)
C10F 0.072(8) 0.137(13) 0.090(10) 0.010(9) -0.022(7) -0.023(8)
N4F 0.080(7) 0.089(7) 0.076(7) -0.050(6) -0.041(5) 0.024(5)
C11F 0.060(7) 0.060(7) 0.105(9) -0.019(6) -0.024(6) -0.004(5)
C12F 0.044(5) 0.060(6) 0.081(8) 0.002(5) -0.011(5) -0.007(5)
C30 0.050(6) 0.050(6) 0.041(5) 0.002(4) -0.013(4) -0.002(4)
O31 0.049(3) 0.054(4) 0.048(4) 0.012(3) 0.007(3) 0.000(3)
O32 0.045(4) 0.055(4) 0.058(4) 0.009(3) 0.004(3) 0.005(3)
O33 0.037(3) 0.050(4) 0.053(4) 0.014(3) 0.000(3) 0.003(3)
Cl5 0.0740(18) 0.0499(15) 0.120(3) 0.0125(17) 0.0337(18) 0.0167(13)
O51 0.149(11) 0.150(12) 0.34(2) 0.141(15) 0.129(14) 0.072(9)
O52 0.097(7) 0.147(10) 0.164(11) 0.051(9) 0.050(7) 0.052(7)
O53 0.113(10) 0.121(11) 0.44(3) -0.032(17) -0.077(15) 0.002(8)
O54 0.196(16) 0.157(13) 0.181(15) 0.024(11) 0.084(13) 0.053(11)
Cl6 0.120(2) 0.0738(19) 0.0418(14) 0.0097(13) 0.0089(15) 0.0318(18)
O61 0.209(14) 0.092(8) 0.186(14) 0.018(8) -0.124(12) -0.033(9)
O62 0.140(8) 0.067(5) 0.049(4) 0.007(4) 0.010(5) -0.013(5)
O63 0.138(9) 0.153(10) 0.075(6) 0.053(6) -0.037(6) -0.077(8)
O64 0.196(13) 0.146(12) 0.138(11) -0.060(9) 0.075(11) -0.038(10)
Cl7 0.0541(15) 0.0486(16) 0.141(3) -0.0021(17) 0.0074(17) 0.0046(12)
O71 0.093(7) 0.073(6) 0.30(2) -0.043(9) 0.055(10) -0.018(5)
O72 0.070(4) 0.046(4) 0.124(7) -0.005(4) 0.002(5) 0.001(3)
O73 0.131(10) 0.068(7) 0.28(2) 0.005(9) 0.082(12) 0.013(6)
O74 0.216(19) 0.137(13) 0.27(2) 0.018(14) -0.073(19) 0.007(12)
Cl8 0.138(3) 0.0661(19) 0.0456(15) -0.0021(13) 0.0001(18) -0.0162(19)
O81 0.184(11) 0.104(8) 0.069(6) -0.003(5) -0.009(7) -0.030(7)
O82 0.19(3) 0.31(6) 0.09(2) -0.02(3) -0.03(2) -0.13(3)
O83 0.22(3) 0.10(2) 0.08(2) 0.047(16) -0.028(18) -0.09(2)
O84 0.12(3) 0.39(5) 0.048(12) -0.03(2) 0.012(13) -0.03(3)
Cl8' 0.138(3) 0.0661(19) 0.0456(15) -0.0021(13) 0.0001(18) -0.0162(19)
O81' 0.184(11) 0.104(8) 0.069(6) -0.003(5) -0.009(7) -0.030(7)
O82' 0.120(13) 0.018(6) 0.056(11) 0.013(6) 0.008(9) -0.012(7)
O83' 0.23(4) 0.065(17) 0.10(2) -0.025(15) -0.09(2) 0.05(2)
O84' 0.08(3) 0.50(8) 0.34(7) 0.09(6) -0.06(3) 0.04(3)
O1W 0.14(2) 0.15(3) 0.13(2) -0.10(2) 0.015(17) -0.07(2)
O1W' 0.074(10) 0.072(13) 0.046(9) -0.043(10) 0.021(7) -0.039(10)
O2W 0.059(5) 0.133(8) 0.084(6) 0.008(5) 0.005(4) 0.004(5)
O3W 0.082(10) 0.101(12) 0.049(8) 0.004(8) -0.002(7) 0.059(9)
O4W 0.081(11) 0.081(12) 0.125(15) 0.007(11) -0.007(11) 0.015(9)

loop_
_atom_type_symbol
_atom_type_description
_atom_type_scat_dispersion_real
_atom_type_scat_dispersion_imag
_atom_type_scat_source
C C 0.0033 0.0016 'International Tables Vol C Tables 4.2.6.8 and 6.1.1.4'
H H 0.0000 0.0000 'International Tables Vol C Tables 4.2.6.8 and 6.1.1.4'
N N 0.0061 0.0033 'International Tables Vol C Tables 4.2.6.8 and 6.1.1.4'
O O 0.0106 0.0060 'International Tables Vol C Tables 4.2.6.8 and 6.1.1.4'
Cl Cl 0.1484 0.1585 'International Tables Vol C Tables 4.2.6.8 and 6.1.1.4'
Co Co 0.3494 0.9721 'International Tables Vol C Tables 4.2.6.8 and 6.1.1.4'

loop_
_geom_angle_atom_site_label_1
_geom_angle_atom_site_label_2
_geom_angle_atom_site_label_3
_geom_angle
_geom_angle_site_symmetry_1
_geom_angle_site_symmetry_3
_geom_angle_publ_flag
O21 Co1 N3C 98.5(5) . . ?
O21 Co1 N3B 100.6(3) . . ?
N3C Co1 N3B 130.6(8) . . ?
O21 Co1 N3A 93.9(2) . . ?
N3C Co1 N3A 119.6(9) . . ?
N3B Co1 N3A 104.0(3) . . ?
O21 Co1 N1 174.0(3) . . ?
N3C Co1 N1 84.7(5) . . ?
N3B Co1 N1 80.9(3) . . ?
N3A Co1 N1 80.1(3) . . ?
O21 Co1 N3C' 106.2(5) . . ?
N3C Co1 N3C' 21.0(7) . . ?
N3B Co1 N3C' 143.0(4) . . ?
N3A Co1 N3C' 99.1(5) . . ?
N1 Co1 N3C' 75.1(5) . . ?
O21 Co1 O1W' 84.6(6) . . ?
N3C Co1 O1W' 61.2(10) . . ?
N3B Co1 O1W' 75.7(5) . . ?
N3A Co1 O1W' 178.4(6) . . ?
N1 Co1 O1W' 101.3(6) . . ?
N3C' Co1 O1W' 81.8(7) . . ?
O21 Co1 O1W 85.8(8) . . ?
N3C Co1 O1W 65.6(12) . . ?
N3B Co1 O1W 70.8(8) . . ?
N3A Co1 O1W 174.7(8) . . ?
N1 Co1 O1W 100.2(8) . . ?
N3C' Co1 O1W 86.0(10) . . ?
O1W' Co1 O1W 4.9(11) . . ?
O21 Co1 Co2 8.06(18) . . ?
N3C Co1 Co2 92.7(5) . . ?
N3B Co1 Co2 100.38(19) . . ?
N3A Co1 Co2 101.74(18) . . ?
N1 Co1 Co2 177.4(2) . . ?
N3C' Co1 Co2 102.7(4) . . ?
O1W' Co1 Co2 76.8(6) . . ?
O1W Co1 Co2 78.2(8) . . ?
O22 Co2 N4C 103.9(3) . . ?
O22 Co2 N4B 99.3(3) . . ?
N4C Co2 N4B 142.9(3) . . ?
O22 Co2 N4A 93.9(3) . . ?
N4C Co2 N4A 103.6(3) . . ?
N4B Co2 N4A 103.1(3) . . ?
O22 Co2 N2 174.1(3) . . ?
N4C Co2 N2 79.4(3) . . ?
N4B Co2 N2 80.2(3) . . ?
N4A Co2 N2 80.5(3) . . ?
O22 Co2 O2W 86.3(2) . . ?
N4C Co2 O2W 79.9(3) . . ?
N4B Co2 O2W 73.3(3) . . ?
N4A Co2 O2W 176.4(3) . . ?
N2 Co2 O2W 99.2(3) . . ?
O22 Co2 Co1 8.52(18) . . ?
N4C Co2 Co1 100.1(3) . . ?
N4B Co2 Co1 98.71(19) . . ?
N4A Co2 Co1 102.27(18) . . ?
N2 Co2 Co1 177.2(2) . . ?
O2W Co2 Co1 78.02(18) . . ?
C1B N1 C1C 112.7(8) . . ?
C1B N1 C1A 111.3(9) . . ?
C1C N1 C1A 111.9(9) . . ?
C1B N1 Co1 105.1(5) . . ?
C1C N1 Co1 107.0(7) . . ?
C1A N1 Co1 108.5(6) . . ?
C2A C1A N1 109.8(9) . . ?
N3A C2A C1A 109.3(9) . . ?
C3A N3A C2A 110.5(7) . . ?
C3A N3A Co1 117.3(6) . . ?
C2A N3A Co1 107.0(5) . . ?
N3A C3A C4A 114.8(8) . . ?
C5A C4A C9A 119.1(8) . . ?
C5A C4A C3A 122.2(8) . . ?
C9A C4A C3A 118.7(8) . . ?
C4A C5A C6A 119.5(9) . . ?
C5A C6A C7A 120.6(9) . . ?
C8A C7A C6A 121.6(8) . . ?
C7A C8A C9A 118.4(8) . . ?
C7A C8A C10A 122.7(8) . . ?
C9A C8A C10A 118.9(8) . . ?
C8A C9A C4A 120.9(8) . . ?
C8A C10A N4A 113.6(7) . . ?
C11A N4A C10A 111.5(7) . . ?
C11A N4A Co2 107.7(5) . . ?
C10A N4A Co2 117.4(6) . . ?
N4A C11A C12A 109.3(7) . . ?
N2 C12A C11A 109.6(8) . . ?
C12C N2 C12B 113.7(7) . . ?
C12C N2 C12A 109.0(7) . . ?
C12B N2 C12A 109.9(8) . . ?
C12C N2 Co2 109.9(6) . . ?
C12B N2 Co2 106.3(5) . . ?
C12A N2 Co2 107.9(5) . . ?
N1 C1B C2B 111.8(8) . . ?
N3B C2B C1B 109.6(8) . . ?
C2B N3B C3B 112.1(7) . . ?
C2B N3B Co1 110.6(6) . . ?
C3B N3B Co1 115.6(5) . . ?
N3B C3B C4B 111.3(7) . . ?
C5B C4B C9B 119.2(9) . . ?
C5B C4B C3B 120.2(8) . . ?
C9B C4B C3B 120.6(8) . . ?
C4B C5B C6B 121.3(9) . . ?
C7B C6B C5B 119.5(9) . . ?
C6B C7B C8B 121.5(9) . . ?
C7B C8B C9B 117.3(8) . . ?
C7B C8B C10B 120.7(8) . . ?
C9B C8B C10B 122.0(8) . . ?
C4B C9B C8B 121.2(8) . . ?
C8B C10B N4B 110.8(7) . . ?
C11B N4B C10B 112.4(7) . . ?
C11B N4B Co2 111.0(5) . . ?
C10B N4B Co2 114.7(5) . . ?
N4B C11B C12B 109.8(8) . . ?
N2 C12B C11B 109.3(7) . . ?
C2C C1C N1 113.3(10) . . ?
C1C C2C N3C 118.6(14) . . ?
C3C N3C C2C 114.7(16) . . ?
C3C N3C Co1 141.1(15) . . ?
C2C N3C Co1 103.1(11) . . ?
N3C C3C C4C 117.7(19) . . ?
C3C' N3C' Co1 128.9(18) . . ?
N3C' C3C' C4C 131(2) . . ?
C9C C4C C5C 116.8(12) . . ?
C9C C4C C3C' 136.4(19) . . ?
C5C C4C C3C' 106.8(17) . . ?
C9C C4C C3C 108.4(15) . . ?
C5C C4C C3C 134.5(14) . . ?
C3C' C4C C3C 28.2(13) . . ?
C6C C5C C4C 119.1(12) . . ?
C5C C6C C7C 119.2(12) . . ?
C8C C7C C6C 121.4(11) . . ?
C9C C8C C7C 117.4(11) . . ?
C9C C8C C10C 118.6(11) . . ?
C7C C8C C10C 123.9(11) . . ?
C8C C9C C4C 126.0(12) . . ?
N4C C10C C8C 112.5(10) . . ?
C10C N4C C11C 109.9(9) . . ?
C10C N4C Co2 123.7(8) . . ?
C11C N4C Co2 104.2(6) . . ?
C12C C11C N4C 110.2(9) . . ?
C11C C12C N2 109.6(8) . . ?
O23 C20 O22 121.5(7) . . ?
O23 C20 O21 121.4(8) . . ?
O22 C20 O21 117.1(7) . . ?
C20 O21 Co1 141.4(6) . . ?
C20 O22 Co2 139.6(5) . . ?
O31 Co3 N3E 109.3(3) . . ?
O31 Co3 N3D 98.5(3) . . ?
N3E Co3 N3D 119.8(3) . . ?
O31 Co3 N3F 93.6(3) . . ?
N3E Co3 N3F 116.6(4) . . ?
N3D Co3 N3F 113.5(4) . . ?
O31 Co3 N5 170.9(3) . . ?
N3E Co3 N5 79.5(3) . . ?
N3D Co3 N5 78.4(3) . . ?
N3F Co3 N5 79.9(3) . . ?
O31 Co3 Co4 36.44(18) . . ?
N3E Co3 Co4 73.3(2) . . ?
N3D Co3 Co4 112.3(2) . . ?
N3F Co3 Co4 115.2(3) . . ?
N5 Co3 Co4 152.6(2) . . ?
O33 Co4 N6 163.6(3) . . ?
O33 Co4 O32 62.3(2) . . ?
N6 Co4 O32 101.7(3) . . ?
O33 Co4 N4E 114.9(3) . . ?
N6 Co4 N4E 81.2(3) . . ?
O32 Co4 N4E 177.2(3) . . ?
O33 Co4 N4D 98.7(3) . . ?
N6 Co4 N4D 80.2(3) . . ?
O32 Co4 N4D 79.6(3) . . ?
N4E Co4 N4D 100.6(3) . . ?
O33 Co4 N4F 95.6(3) . . ?
N6 Co4 N4F 80.1(3) . . ?
O32 Co4 N4F 88.6(4) . . ?
N4E Co4 N4F 92.2(4) . . ?
N4D Co4 N4F 154.5(3) . . ?
O33 Co4 C30 31.4(3) . . ?
N6 Co4 C30 132.5(3) . . ?
O32 Co4 C30 30.9(3) . . ?
N4E Co4 C30 146.3(3) . . ?
N4D Co4 C30 88.3(3) . . ?
N4F Co4 C30 93.2(4) . . ?
O33 Co4 Co3 11.91(17) . . ?
N6 Co4 Co3 151.9(2) . . ?
O32 Co4 Co3 50.37(16) . . ?
N4E Co4 Co3 126.8(2) . . ?
N4D Co4 Co3 94.89(19) . . ?
N4F Co4 Co3 94.8(3) . . ?
C30 Co4 Co3 19.5(2) . . ?
C1F N5 C1D 113.0(9) . . ?
C1F N5 C1E 110.3(8) . . ?
C1D N5 C1E 112.8(8) . . ?
C1F N5 Co3 107.2(6) . . ?
C1D N5 Co3 107.4(5) . . ?
C1E N5 Co3 105.6(6) . . ?
N5 C1D C2D 110.6(8) . . ?
N3D C2D C1D 108.0(9) . . ?
C2D N3D C3D 115.9(8) . . ?
C2D N3D Co3 108.7(5) . . ?
C3D N3D Co3 120.3(6) . . ?
N3D C3D C4D 115.7(8) . . ?
C9D C4D C5D 116.3(10) . . ?
C9D C4D C3D 120.7(9) . . ?
C5D C4D C3D 123.0(9) . . ?
C6D C5D C4D 123.5(10) . . ?
C5D C6D C7D 120.3(11) . . ?
C8D C7D C6D 116.9(11) . . ?
C9D C8D C7D 119.5(9) . . ?
C9D C8D C10D 123.6(9) . . ?
C7D C8D C10D 116.8(10) . . ?
C8D C9D C4D 123.4(9) . . ?
N4D C10D C8D 117.8(8) . . ?
C10D N4D C11D 108.3(8) . . ?
C10D N4D Co4 127.2(7) . . ?
C11D N4D Co4 109.2(6) . . ?
N4D C11D C12D 106.3(8) . . ?
N6 C12D C11D 110.3(8) . . ?
C12F N6 C12E 110.2(8) . . ?
C12F N6 C12D 108.9(8) . . ?
C12E N6 C12D 113.3(9) . . ?
C12F N6 Co4 107.3(6) . . ?
C12E N6 Co4 110.4(6) . . ?
C12D N6 Co4 106.5(5) . . ?
N5 C1E C2E 113.1(8) . . ?
N3E C2E C1E 107.6(7) . . ?
C2E N3E C3E 112.7(7) . . ?
C2E N3E Co3 110.2(6) . . ?
C3E N3E Co3 114.9(5) . . ?
C4E C3E N3E 109.8(7) . . ?
C5E C4E C9E 119.2(9) . . ?
C5E C4E C3E 122.4(10) . . ?
C9E C4E C3E 118.2(8) . . ?
C4E C5E C6E 119.0(11) . . ?
C7E C6E C5E 120.7(10) . . ?
C6E C7E C8E 121.7(10) . . ?
C7E C8E C9E 118.7(10) . . ?
C7E C8E C10E 125.0(8) . . ?
C9E C8E C10E 116.2(8) . . ?
C4E C9E C8E 120.6(9) . . ?
N4E C10E C8E 112.9(8) . . ?
C11E N4E C10E 107.8(8) . . ?
C11E N4E Co4 105.2(6) . . ?
C10E N4E Co4 125.4(6) . . ?
N4E C11E C12E 111.4(9) . . ?
N6 C12E C11E 113.7(8) . . ?
N5 C1F C2F 110.5(9) . . ?
N3F C2F C1F 110.0(9) . . ?
C2F N3F C3F 105.8(11) . . ?
C2F N3F Co3 107.4(7) . . ?
C3F N3F Co3 119.4(9) . . ?
C4F C3F N3F 113.8(16) . . ?
C3F C4F C9F 133.9(17) . . ?
C3F C4F C5F 117.7(15) . . ?
C9F C4F C5F 108.4(11) . . ?
C3F C4F C3F' 33(2) . . ?
C9F C4F C3F' 101(2) . . ?
C5F C4F C3F' 151(2) . . ?
C6F C5F C4F 116.3(12) . . ?
C7F C6F C5F 127.5(17) . . ?
C8F C7F C6F 118.5(17) . . ?
C7F C8F C9F 125.6(15) . . ?
C7F C8F C10F 122.6(15) . . ?
C9F C8F C10F 111.5(12) . . ?
C8F C9F C4F 123.4(12) . . ?
N4F C10F C8F 112.2(11) . . ?
C10F N4F C11F 108.4(10) . . ?
C10F N4F Co4 123.7(10) . . ?
C11F N4F Co4 107.0(7) . . ?
N4F C11F C12F 111.1(9) . . ?
N6 C12F C11F 108.9(8) . . ?
O32 C30 O31 121.4(8) . . ?
O32 C30 O33 117.6(8) . . ?
O31 C30 O33 121.0(8) . . ?
O32 C30 Co4 62.9(5) . . ?
O31 C30 Co4 175.1(7) . . ?
O33 C30 Co4 54.7(4) . . ?
C30 O31 Co3 128.3(6) . . ?
C30 O32 Co4 86.2(5) . . ?
C30 O33 Co4 93.9(5) . . ?
O51 Cl5 O52 122.6(8) . . ?
O51 Cl5 O54 108.1(12) . . ?
O52 Cl5 O54 116.9(9) . . ?
O51 Cl5 O53 113.7(11) . . ?
O52 Cl5 O53 103.3(9) . . ?
O54 Cl5 O53 86.2(13) . . ?
O64 Cl6 O62 117.6(8) . . ?
O64 Cl6 O63 117.7(9) . . ?
O62 Cl6 O63 111.8(7) . . ?
O64 Cl6 O61 95.5(9) . . ?
O62 Cl6 O61 104.1(9) . . ?
O63 Cl6 O61 106.8(7) . . ?
O71 Cl7 O73 119.6(7) . . ?
O71 Cl7 O74 105.4(13) . . ?
O73 Cl7 O74 86.1(12) . . ?
O71 Cl7 O72 116.8(6) . . ?
O73 Cl7 O72 118.9(7) . . ?
O74 Cl7 O72 100.1(9) . . ?
O83 Cl8 O81 114.4(15) . . ?
O83 Cl8 O82 106.7(18) . . ?
O81 Cl8 O82 108.5(15) . . ?
O83 Cl8 O84 106.9(17) . . ?
O81 Cl8 O84 109.7(11) . . ?
O82 Cl8 O84 110.7(19) . . ?

loop_
_geom_bond_atom_site_label_1
_geom_bond_atom_site_label_2
_geom_bond_distance
_geom_bond_site_symmetry_2
_geom_bond_publ_flag
Co1 O21 1.904(6) . ?
Co1 N3C 2.11(2) . ?
Co1 N3B 2.127(7) . ?
Co1 N3A 2.161(7) . ?
Co1 N1 2.193(8) . ?
Co1 N3C' 2.20(2) . ?
Co1 O1W' 2.40(2) . ?
Co1 O1W 2.99(3) . ?
Co1 Co2 5.9389(16) . ?
Co2 O22 1.920(6) . ?
Co2 N4C 2.123(8) . ?
Co2 N4B 2.148(7) . ?
Co2 N4A 2.158(7) . ?
Co2 N2 2.191(8) . ?
Co2 O2W 2.604(11) . ?
N1 C1B 1.457(13) . ?
N1 C1C 1.460(15) . ?
N1 C1A 1.483(14) . ?
C1A C2A 1.480(15) . ?
C2A N3A 1.477(12) . ?
N3A C3A 1.467(12) . ?
C3A C4A 1.489(13) . ?
C4A C5A 1.350(13) . ?
C4A C9A 1.435(12) . ?
C5A C6A 1.378(14) . ?
C6A C7A 1.385(14) . ?
C7A C8A 1.348(13) . ?
C8A C9A 1.370(12) . ?
C8A C10A 1.478(12) . ?
C10A N4A 1.485(11) . ?
N4A C11A 1.462(11) . ?
C11A C12A 1.500(13) . ?
C12A N2 1.492(12) . ?
N2 C12C 1.472(13) . ?
N2 C12B 1.479(12) . ?
C1B C2B 1.484(15) . ?
C2B N3B 1.474(12) . ?
N3B C3B 1.504(13) . ?
C3B C4B 1.520(13) . ?
C4B C5B 1.361(13) . ?
C4B C9B 1.371(12) . ?
C5B C6B 1.367(14) . ?
C6B C7B 1.368(13) . ?
C7B C8B 1.381(13) . ?
C8B C9B 1.406(12) . ?
C8B C10B 1.489(12) . ?
C10B N4B 1.499(11) . ?
N4B C11B 1.463(12) . ?
C11B C12B 1.514(14) . ?
C1C C2C 1.398(19) . ?
C2C N3C 1.551(19) . ?
N3C C3C 1.25(2) . ?
C3C C4C 1.61(3) . ?
N3C' C3C' 1.23(2) . ?
C3C' C4C 1.52(3) . ?
C4C C9C 1.344(17) . ?
C4C C5C 1.41(2) . ?
C5C C6C 1.378(18) . ?
C6C C7C 1.381(17) . ?
C7C C8C 1.356(16) . ?
C8C C9C 1.322(15) . ?
C8C C10C 1.516(17) . ?
C10C N4C 1.471(16) . ?
N4C C11C 1.494(13) . ?
C11C C12C 1.444(16) . ?
C20 O23 1.259(10) . ?
C20 O22 1.260(10) . ?
C20 O21 1.266(10) . ?
Co3 O31 1.951(6) . ?
Co3 N3E 2.088(7) . ?
Co3 N3D 2.099(8) . ?
Co3 N3F 2.138(10) . ?
Co3 N5 2.281(7) . ?
Co3 Co4 5.1291(17) . ?
Co4 O33 2.024(6) . ?
Co4 N6 2.139(7) . ?
Co4 O32 2.208(6) . ?
Co4 N4E 2.212(7) . ?
Co4 N4D 2.229(7) . ?
Co4 N4F 2.244(8) . ?
Co4 C30 2.474(10) . ?
N5 C1F 1.448(15) . ?
N5 C1D 1.460(13) . ?
N5 C1E 1.462(13) . ?
C1D C2D 1.485(14) . ?
C2D N3D 1.470(12) . ?
N3D C3D 1.479(12) . ?
C3D C4D 1.483(15) . ?
C4D C9D 1.373(13) . ?
C4D C5D 1.386(15) . ?
C5D C6D 1.319(18) . ?
C6D C7D 1.443(16) . ?
C7D C8D 1.396(14) . ?
C8D C9D 1.371(14) . ?
C8D C10D 1.490(14) . ?
C10D N4D 1.443(13) . ?
N4D C11D 1.500(13) . ?
C11D C12D 1.530(14) . ?
C12D N6 1.473(13) . ?
N6 C12F 1.454(13) . ?
N6 C12E 1.453(13) . ?
C1E C2E 1.479(14) . ?
C2E N3E 1.479(13) . ?
N3E C3E 1.520(12) . ?
C3E C4E 1.518(13) . ?
C4E C5E 1.373(14) . ?
C4E C9E 1.386(14) . ?
C5E C6E 1.421(17) . ?
C6E C7E 1.315(17) . ?
C7E C8E 1.379(15) . ?
C8E C9E 1.391(13) . ?
C8E C10E 1.526(14) . ?
C10E N4E 1.452(11) . ?
N4E C11E 1.441(13) . ?
C11E C12E 1.525(14) . ?
C1F C2F 1.515(16) . ?
C2F N3F 1.479(14) . ?
N3F C3F 1.64(2) . ?
C3F C4F 1.35(3) . ?
C3F' C4F 1.78(4) . ?
C4F C9F 1.392(17) . ?
C4F C5F 1.58(2) . ?
C5F C6F 1.307(19) . ?
C6F C7F 1.26(2) . ?
C7F C8F 1.24(2) . ?
C8F C9F 1.313(15) . ?
C8F C10F 1.65(2) . ?
C10F N4F 1.373(17) . ?
N4F C11F 1.448(16) . ?
C11F C12F 1.516(16) . ?
C30 O32 1.273(11) . ?
C30 O31 1.273(11) . ?
C30 O33 1.291(11) . ?
Cl5 O51 1.297(13) . ?
Cl5 O52 1.367(10) . ?
Cl5 O54 1.397(16) . ?
Cl5 O53 1.415(14) . ?
Cl6 O64 1.324(14) . ?
Cl6 O62 1.358(8) . ?
Cl6 O63 1.399(10) . ?
Cl6 O61 1.525(13) . ?
Cl7 O71 1.306(10) . ?
Cl7 O73 1.337(12) . ?
Cl7 O74 1.38(2) . ?
Cl7 O72 1.398(8) . ?
Cl8 O83 1.362(13) . ?
Cl8 O81 1.394(10) . ?
Cl8 O82 1.400(14) . ?
Cl8 O84 1.400(16) . ?

loop_
_geom_hbond_atom_site_label_D
_geom_hbond_atom_site_label_H
_geom_hbond_atom_site_label_A
_geom_hbond_distance_DH
_geom_hbond_distance_HA
_geom_hbond_distance_DA
_geom_hbond_angle_DHA
_geom_hbond_site_symmetry_A
N3A H3A O52 0.93 2.25 3.039(13) 142.6 3
N4A H4A O63 0.93 2.38 3.136(12) 138.0 .
N3B H3B O1W 0.93 2.39 3.05(4) 127.9 .
N3B H3B O1W' 0.93 2.29 2.78(2) 112.5 .
N3C H3C O1W 0.93 2.02 2.86(5) 149.2 .
N4B H4B O2W 0.93 2.30 2.859(12) 117.7 .
N3D H3D O82 0.93 2.23 3.14(4) 165.0 .
N3D H3D O82' 0.93 2.09 2.985(17) 161.8 .
N3F H3F O4W 0.93 1.97 2.87(2) 162.9 .
N3F' H3F' O4W 0.93 2.15 2.87(2) 134.3 .

loop_
_geom_torsion_atom_site_label_1
_geom_torsion_atom_site_label_2
_geom_torsion_atom_site_label_3
_geom_torsion_atom_site_label_4
_geom_torsion
_geom_torsion_site_symmetry_1
_geom_torsion_site_symmetry_2
_geom_torsion_site_symmetry_3
_geom_torsion_site_symmetry_4
_geom_torsion_publ_flag
O21 Co1 Co2 O22 3.4(17) . . . . ?
N3C Co1 Co2 O22 -132.2(14) . . . . ?
N3B Co1 Co2 O22 95.7(12) . . . . ?
N3A Co1 Co2 O22 -11.2(12) . . . . ?
N1 Co1 Co2 O22 -146(5) . . . . ?
N3C' Co1 Co2 O22 -113.5(12) . . . . ?
O1W' Co1 Co2 O22 168.2(13) . . . . ?
O1W Co1 Co2 O22 163.4(14) . . . . ?
O21 Co1 Co2 N4C 120.5(13) . . . . ?
N3C Co1 Co2 N4C -15.1(9) . . . . ?
N3B Co1 Co2 N4C -147.2(3) . . . . ?
N3A Co1 Co2 N4C 105.9(3) . . . . ?
N1 Co1 Co2 N4C -29(5) . . . . ?
N3C' Co1 Co2 N4C 3.6(5) . . . . ?
O1W' Co1 Co2 N4C -74.7(6) . . . . ?
O1W Co1 Co2 N4C -79.5(9) . . . . ?
O21 Co1 Co2 N4B -91.6(13) . . . . ?
N3C Co1 Co2 N4B 132.8(8) . . . . ?
N3B Co1 Co2 N4B 0.7(3) . . . . ?
N3A Co1 Co2 N4B -106.2(3) . . . . ?
N1 Co1 Co2 N4B 119(5) . . . . ?
N3C' Co1 Co2 N4B 151.6(5) . . . . ?
O1W' Co1 Co2 N4B 73.2(6) . . . . ?
O1W Co1 Co2 N4B 68.4(8) . . . . ?
O21 Co1 Co2 N4A 14.0(13) . . . . ?
N3C Co1 Co2 N4A -121.6(8) . . . . ?
N3B Co1 Co2 N4A 106.3(3) . . . . ?
N3A Co1 Co2 N4A -0.6(3) . . . . ?
N1 Co1 Co2 N4A -135(5) . . . . ?
N3C' Co1 Co2 N4A -102.9(5) . . . . ?
O1W' Co1 Co2 N4A 178.8(6) . . . . ?
O1W Co1 Co2 N4A 174.0(8) . . . . ?
O21 Co1 Co2 N2 -159(5) . . . . ?
N3C Co1 Co2 N2 66(4) . . . . ?
N3B Co1 Co2 N2 -66(4) . . . . ?
N3A Co1 Co2 N2 -173(4) . . . . ?
N1 Co1 Co2 N2 52(6) . . . . ?
N3C' Co1 Co2 N2 85(4) . . . . ?
O1W' Co1 Co2 N2 6(4) . . . . ?
O1W Co1 Co2 N2 1(4) . . . . ?
O21 Co1 Co2 O2W -162.3(13) . . . . ?
N3C Co1 Co2 O2W 62.1(8) . . . . ?
N3B Co1 Co2 O2W -70.0(3) . . . . ?
N3A Co1 Co2 O2W -176.9(3) . . . . ?
N1 Co1 Co2 O2W 49(5) . . . . ?
N3C' Co1 Co2 O2W 80.8(5) . . . . ?
O1W' Co1 Co2 O2W 2.5(6) . . . . ?
O1W Co1 Co2 O2W -2.3(8) . . . . ?
O21 Co1 N1 C1B 125(3) . . . . ?
N3C Co1 N1 C1B -112.1(10) . . . . ?
N3B Co1 N1 C1B 20.4(6) . . . . ?
N3A Co1 N1 C1B 126.5(7) . . . . ?
N3C' Co1 N1 C1B -131.2(8) . . . . ?
O1W' Co1 N1 C1B -52.9(8) . . . . ?
O1W Co1 N1 C1B -48.1(10) . . . . ?
Co2 Co1 N1 C1B -99(5) . . . . ?
O21 Co1 N1 C1C -115(3) . . . . ?
N3C Co1 N1 C1C 7.9(10) . . . . ?
N3B Co1 N1 C1C 140.4(7) . . . . ?
N3A Co1 N1 C1C -113.5(7) . . . . ?
N3C' Co1 N1 C1C -11.2(8) . . . . ?
O1W' Co1 N1 C1C 67.1(8) . . . . ?
O1W Co1 N1 C1C 71.9(10) . . . . ?
Co2 Co1 N1 C1C 21(5) . . . . ?
O21 Co1 N1 C1A 6(3) . . . . ?
N3C Co1 N1 C1A 128.7(11) . . . . ?
N3B Co1 N1 C1A -98.7(8) . . . . ?
N3A Co1 N1 C1A 7.4(7) . . . . ?
N3C' Co1 N1 C1A 109.7(9) . . . . ?
O1W' Co1 N1 C1A -172.1(9) . . . . ?
O1W Co1 N1 C1A -167.2(11) . . . . ?
Co2 Co1 N1 C1A 142(4) . . . . ?
C1B N1 C1A C2A -150.5(9) . . . . ?
C1C N1 C1A C2A 82.5(12) . . . . ?
Co1 N1 C1A C2A -35.3(11) . . . . ?
N1 C1A C2A N3A 56.5(13) . . . . ?
C1A C2A N3A C3A -176.3(9) . . . . ?
C1A C2A N3A Co1 -47.5(10) . . . . ?
O21 Co1 N3A C3A -34.2(6) . . . . ?
N3C Co1 N3A C3A 67.9(8) . . . . ?
N3B Co1 N3A C3A -136.1(6) . . . . ?
N1 Co1 N3A C3A 146.0(7) . . . . ?
N3C' Co1 N3A C3A 73.0(7) . . . . ?
O1W' Co1 N3A C3A -56(20) . . . . ?
O1W Co1 N3A C3A -121(8) . . . . ?
Co2 Co1 N3A C3A -32.1(6) . . . . ?
O21 Co1 N3A C2A -158.9(7) . . . . ?
N3C Co1 N3A C2A -56.9(8) . . . . ?
N3B Co1 N3A C2A 99.1(7) . . . . ?
N1 Co1 N3A C2A 21.2(7) . . . . ?
N3C' Co1 N3A C2A -51.8(8) . . . . ?
O1W' Co1 N3A C2A 179(100) . . . . ?
O1W Co1 N3A C2A 114(8) . . . . ?
Co2 Co1 N3A C2A -156.9(6) . . . . ?
C2A N3A C3A C4A -160.4(8) . . . . ?
Co1 N3A C3A C4A 76.6(9) . . . . ?
N3A C3A C4A C5A 57.0(12) . . . . ?
N3A C3A C4A C9A -125.1(9) . . . . ?
C9A C4A C5A C6A 1.1(13) . . . . ?
C3A C4A C5A C6A 179.0(9) . . . . ?
C4A C5A C6A C7A -1.6(15) . . . . ?
C5A C6A C7A C8A 1.0(15) . . . . ?
C6A C7A C8A C9A 0.0(13) . . . . ?
C6A C7A C8A C10A -178.2(8) . . . . ?
C7A C8A C9A C4A -0.4(12) . . . . ?
C10A C8A C9A C4A 177.8(7) . . . . ?
C5A C4A C9A C8A -0.2(12) . . . . ?
C3A C4A C9A C8A -178.2(7) . . . . ?
C7A C8A C10A N4A -57.7(11) . . . . ?
C9A C8A C10A N4A 124.1(8) . . . . ?
C8A C10A N4A C11A 158.9(8) . . . . ?
C8A C10A N4A Co2 -76.1(9) . . . . ?
O22 Co2 N4A C11A 161.9(6) . . . . ?
N4C Co2 N4A C11A 56.6(6) . . . . ?
N4B Co2 N4A C11A -97.5(6) . . . . ?
N2 Co2 N4A C11A -20.0(6) . . . . ?
O2W Co2 N4A C11A -106(4) . . . . ?
Co1 Co2 N4A C11A 160.4(5) . . . . ?
O22 Co2 N4A C10A 35.1(6) . . . . ?
N4C Co2 N4A C10A -70.2(6) . . . . ?
N4B Co2 N4A C10A 135.6(6) . . . . ?
N2 Co2 N4A C10A -146.8(6) . . . . ?
O2W Co2 N4A C10A 128(4) . . . . ?
Co1 Co2 N4A C10A 33.5(6) . . . . ?
C10A N4A C11A C12A 176.4(8) . . . . ?
Co2 N4A C11A C12A 46.2(9) . . . . ?
N4A C11A C12A N2 -56.4(11) . . . . ?
C11A C12A N2 C12C -83.0(10) . . . . ?
C11A C12A N2 C12B 151.8(8) . . . . ?
C11A C12A N2 Co2 36.3(9) . . . . ?
O22 Co2 N2 C12C 129(2) . . . . ?
N4C Co2 N2 C12C 3.9(6) . . . . ?
N4B Co2 N2 C12C -145.0(6) . . . . ?
N4A Co2 N2 C12C 109.8(6) . . . . ?
O2W Co2 N2 C12C -73.9(6) . . . . ?
Co1 Co2 N2 C12C -78(4) . . . . ?
O22 Co2 N2 C12B -108(2) . . . . ?
N4C Co2 N2 C12B 127.4(6) . . . . ?
N4B Co2 N2 C12B -21.5(6) . . . . ?
N4A Co2 N2 C12B -126.7(6) . . . . ?
O2W Co2 N2 C12B 49.6(6) . . . . ?
Co1 Co2 N2 C12B 46(5) . . . . ?
O22 Co2 N2 C12A 10(3) . . . . ?
N4C Co2 N2 C12A -114.8(7) . . . . ?
N4B Co2 N2 C12A 96.3(7) . . . . ?
N4A Co2 N2 C12A -9.0(6) . . . . ?
O2W Co2 N2 C12A 167.4(6) . . . . ?
Co1 Co2 N2 C12A 164(4) . . . . ?
C1C N1 C1B C2B -161.2(9) . . . . ?
C1A N1 C1B C2B 72.2(11) . . . . ?
Co1 N1 C1B C2B -45.0(9) . . . . ?
N1 C1B C2B N3B 53.2(11) . . . . ?
C1B C2B N3B C3B -162.5(8) . . . . ?
C1B C2B N3B Co1 -32.0(10) . . . . ?
O21 Co1 N3B C2B -167.9(6) . . . . ?
N3C Co1 N3B C2B 81.1(10) . . . . ?
N3A Co1 N3B C2B -71.1(7) . . . . ?
N1 Co1 N3B C2B 6.2(6) . . . . ?
N3C' Co1 N3B C2B 56.0(11) . . . . ?
O1W' Co1 N3B C2B 110.5(9) . . . . ?
O1W Co1 N3B C2B 110.4(11) . . . . ?
Co2 Co1 N3B C2B -176.1(6) . . . . ?
O21 Co1 N3B C3B -39.2(6) . . . . ?
N3C Co1 N3B C3B -150.1(9) . . . . ?
N3A Co1 N3B C3B 57.6(6) . . . . ?
N1 Co1 N3B C3B 134.9(6) . . . . ?
N3C' Co1 N3B C3B -175.2(9) . . . . ?
O1W' Co1 N3B C3B -120.8(8) . . . . ?
O1W Co1 N3B C3B -120.9(10) . . . . ?
Co2 Co1 N3B C3B -47.4(6) . . . . ?
C2B N3B C3B C4B -143.8(8) . . . . ?
Co1 N3B C3B C4B 88.2(8) . . . . ?
N3B C3B C4B C5B 64.7(11) . . . . ?
N3B C3B C4B C9B -117.1(9) . . . . ?
C9B C4B C5B C6B -0.1(14) . . . . ?
C3B C4B C5B C6B 178.1(9) . . . . ?
C4B C5B C6B C7B 1.3(16) . . . . ?
C5B C6B C7B C8B -0.5(15) . . . . ?
C6B C7B C8B C9B -1.4(13) . . . . ?
C6B C7B C8B C10B -178.5(8) . . . . ?
C5B C4B C9B C8B -1.9(12) . . . . ?
C3B C4B C9B C8B 179.9(7) . . . . ?
C7B C8B C9B C4B 2.6(12) . . . . ?
C10B C8B C9B C4B 179.7(7) . . . . ?
C7B C8B C10B N4B -62.6(10) . . . . ?
C9B C8B C10B N4B 120.4(8) . . . . ?
C8B C10B N4B C11B 141.0(8) . . . . ?
C8B C10B N4B Co2 -90.9(7) . . . . ?
O22 Co2 N4B C11B 167.5(6) . . . . ?
N4C Co2 N4B C11B -64.0(8) . . . . ?
N4A Co2 N4B C11B 71.3(6) . . . . ?
N2 Co2 N4B C11B -6.5(6) . . . . ?
O2W Co2 N4B C11B -109.3(6) . . . . ?
Co1 Co2 N4B C11B 176.1(5) . . . . ?
O22 Co2 N4B C10B 38.7(6) . . . . ?
N4C Co2 N4B C10B 167.2(6) . . . . ?
N4A Co2 N4B C10B -57.5(6) . . . . ?
N2 Co2 N4B C10B -135.3(6) . . . . ?
O2W Co2 N4B C10B 121.9(6) . . . . ?
Co1 Co2 N4B C10B 47.3(5) . . . . ?
C10B N4B C11B C12B 163.3(7) . . . . ?
Co2 N4B C11B C12B 33.3(9) . . . . ?
C12C N2 C12B C11B 166.9(8) . . . . ?
C12A N2 C12B C11B -70.7(10) . . . . ?
Co2 N2 C12B C11B 45.8(9) . . . . ?
N4B C11B C12B N2 -53.9(10) . . . . ?
C1B N1 C1C C2C 86.5(12) . . . . ?
C1A N1 C1C C2C -147.2(11) . . . . ?
Co1 N1 C1C C2C -28.5(12) . . . . ?
N1 C1C C2C N3C 44.2(19) . . . . ?
C1C C2C N3C C3C 137(3) . . . . ?
C1C C2C N3C Co1 -34(2) . . . . ?
O21 Co1 N3C C3C 20(4) . . . . ?
N3B Co1 N3C C3C 132(4) . . . . ?
N3A Co1 N3C C3C -80(4) . . . . ?
N1 Co1 N3C C3C -155(4) . . . . ?
N3C' Co1 N3C C3C -94(5) . . . . ?
O1W' Co1 N3C C3C 99(4) . . . . ?
O1W Co1 N3C C3C 101(4) . . . . ?
Co2 Co1 N3C C3C 26(4) . . . . ?
O21 Co1 N3C C2C -173.7(14) . . . . ?
N3B Co1 N3C C2C -61.8(19) . . . . ?
N3A Co1 N3C C2C 86.9(16) . . . . ?
N1 Co1 N3C C2C 11.4(15) . . . . ?
N3C' Co1 N3C C2C 72.9(14) . . . . ?
O1W' Co1 N3C C2C -94.6(17) . . . . ?
O1W Co1 N3C C2C -92.2(18) . . . . ?
Co2 Co1 N3C C2C -168.0(15) . . . . ?
C2C N3C C3C C4C -147(2) . . . . ?
Co1 N3C C3C C4C 18(5) . . . . ?
O21 Co1 N3C' C3C' -5(3) . . . . ?
N3C Co1 N3C' C3C' 65(3) . . . . ?
N3B Co1 N3C' C3C' 129(2) . . . . ?
N3A Co1 N3C' C3C' -102(3) . . . . ?
N1 Co1 N3C' C3C' -179(3) . . . . ?
O1W' Co1 N3C' C3C' 76(3) . . . . ?
O1W Co1 N3C' C3C' 79(3) . . . . ?
Co2 Co1 N3C' C3C' 2(3) . . . . ?
Co1 N3C' C3C' C4C 15(5) . . . . ?
N3C' C3C' C4C C9C -86(4) . . . . ?
N3C' C3C' C4C C5C 95(4) . . . . ?
N3C' C3C' C4C C3C -95(4) . . . . ?
N3C C3C C4C C9C -105(3) . . . . ?
N3C C3C C4C C5C 82(3) . . . . ?
N3C C3C C4C C3C' 69(3) . . . . ?
C9C C4C C5C C6C 0.1(17) . . . . ?
C3C' C4C C5C C6C 179.4(14) . . . . ?
C3C C4C C5C C6C 172.9(14) . . . . ?
C4C C5C C6C C7C -0.5(17) . . . . ?
C5C C6C C7C C8C 0.7(17) . . . . ?
C6C C7C C8C C9C -0.5(16) . . . . ?
C6C C7C C8C C10C -176.6(10) . . . . ?
C7C C8C C9C C4C 0.1(16) . . . . ?
C10C C8C C9C C4C 176.4(11) . . . . ?
C5C C4C C9C C8C 0.1(17) . . . . ?
C3C' C4C C9C C8C -178.9(18) . . . . ?
C3C C4C C9C C8C -174.5(11) . . . . ?
C9C C8C C10C N4C 126.7(12) . . . . ?
C7C C8C C10C N4C -57.3(16) . . . . ?
C8C C10C N4C C11C 169.4(10) . . . . ?
C8C C10C N4C Co2 -66.9(14) . . . . ?
O22 Co2 N4C C10C 29.1(9) . . . . ?
N4B Co2 N4C C10C -98.1(9) . . . . ?
N4A Co2 N4C C10C 126.7(9) . . . . ?
N2 Co2 N4C C10C -155.9(9) . . . . ?
O2W Co2 N4C C10C -54.4(9) . . . . ?
Co1 Co2 N4C C10C 21.3(9) . . . . ?
O22 Co2 N4C C11C 155.3(7) . . . . ?
N4B Co2 N4C C11C 28.0(10) . . . . ?
N4A Co2 N4C C11C -107.1(7) . . . . ?
N2 Co2 N4C C11C -29.7(7) . . . . ?
O2W Co2 N4C C11C 71.8(7) . . . . ?
Co1 Co2 N4C C11C 147.5(7) . . . . ?
C10C N4C C11C C12C -171.0(10) . . . . ?
Co2 N4C C11C C12C 54.5(10) . . . . ?
N4C C11C C12C N2 -53.5(11) . . . . ?
C12B N2 C12C C11C -94.5(10) . . . . ?
C12A N2 C12C C11C 142.6(9) . . . . ?
Co2 N2 C12C C11C 24.6(10) . . . . ?
O23 C20 O21 Co1 2.8(13) . . . . ?
O22 C20 O21 Co1 -175.5(6) . . . . ?
N3C Co1 O21 C20 59.4(12) . . . . ?
N3B Co1 O21 C20 -74.8(9) . . . . ?
N3A Co1 O21 C20 -179.9(9) . . . . ?
N1 Co1 O21 C20 -179(100) . . . . ?
N3C' Co1 O21 C20 79.4(10) . . . . ?
O1W' Co1 O21 C20 -0.4(10) . . . . ?
O1W Co1 O21 C20 -5.2(12) . . . . ?
Co2 Co1 O21 C20 14.4(8) . . . . ?
O23 C20 O22 Co2 -1.2(13) . . . . ?
O21 C20 O22 Co2 177.1(5) . . . . ?
N4C Co2 O22 C20 -77.0(8) . . . . ?
N4B Co2 O22 C20 73.9(8) . . . . ?
N4A Co2 O22 C20 178.0(8) . . . . ?
N2 Co2 O22 C20 159(2) . . . . ?
O2W Co2 O22 C20 1.6(8) . . . . ?
Co1 Co2 O22 C20 -12.4(8) . . . . ?
O31 Co3 Co4 O33 177.4(10) . . . . ?
N3E Co3 Co4 O33 -11.9(9) . . . . ?
N3D Co3 Co4 O33 104.0(9) . . . . ?
N3F Co3 Co4 O33 -123.9(10) . . . . ?
N5 Co3 Co4 O33 -4.6(10) . . . . ?
O31 Co3 Co4 N6 -10.4(6) . . . . ?
N3E Co3 Co4 N6 160.3(5) . . . . ?
N3D Co3 Co4 N6 -83.8(5) . . . . ?
N3F Co3 Co4 N6 48.3(6) . . . . ?
N5 Co3 Co4 N6 167.6(6) . . . . ?
O31 Co3 Co4 O32 -4.2(4) . . . . ?
N3E Co3 Co4 O32 166.5(3) . . . . ?
N3D Co3 Co4 O32 -77.6(3) . . . . ?
N3F Co3 Co4 O32 54.4(4) . . . . ?
N5 Co3 Co4 O32 173.8(5) . . . . ?
O31 Co3 Co4 N4E 175.2(4) . . . . ?
N3E Co3 Co4 N4E -14.2(3) . . . . ?
N3D Co3 Co4 N4E 101.8(4) . . . . ?
N3F Co3 Co4 N4E -126.2(4) . . . . ?
N5 Co3 Co4 N4E -6.9(5) . . . . ?
O31 Co3 Co4 N4D 68.0(4) . . . . ?
N3E Co3 Co4 N4D -121.3(3) . . . . ?
N3D Co3 Co4 N4D -5.4(3) . . . . ?
N3F Co3 Co4 N4D 126.6(4) . . . . ?
N5 Co3 Co4 N4D -114.1(5) . . . . ?
O31 Co3 Co4 N4F -88.4(4) . . . . ?
N3E Co3 Co4 N4F 82.3(3) . . . . ?
N3D Co3 Co4 N4F -161.8(4) . . . . ?
N3F Co3 Co4 N4F -29.7(4) . . . . ?
N5 Co3 Co4 N4F 89.6(5) . . . . ?
O31 Co3 Co4 C30 -2.6(7) . . . . ?
N3E Co3 Co4 C30 168.1(6) . . . . ?
N3D Co3 Co4 C30 -76.0(7) . . . . ?
N3F Co3 Co4 C30 56.1(7) . . . . ?
N5 Co3 Co4 C30 175.4(8) . . . . ?
O31 Co3 N5 C1F 52(2) . . . . ?
N3E Co3 N5 C1F -113.2(7) . . . . ?
N3D Co3 N5 C1F 123.2(7) . . . . ?
N3F Co3 N5 C1F 6.5(7) . . . . ?
Co4 Co3 N5 C1F -120.3(7) . . . . ?
O31 Co3 N5 C1D -70(2) . . . . ?
N3E Co3 N5 C1D 125.1(7) . . . . ?
N3D Co3 N5 C1D 1.5(7) . . . . ?
N3F Co3 N5 C1D -115.3(7) . . . . ?
Co4 Co3 N5 C1D 118.0(6) . . . . ?
O31 Co3 N5 C1E 169.7(16) . . . . ?
N3E Co3 N5 C1E 4.4(6) . . . . ?
N3D Co3 N5 C1E -119.2(7) . . . . ?
N3F Co3 N5 C1E 124.1(7) . . . . ?
Co4 Co3 N5 C1E -2.7(9) . . . . ?
C1F N5 C1D C2D -148.2(9) . . . . ?
C1E N5 C1D C2D 85.8(10) . . . . ?
Co3 N5 C1D C2D -30.1(10) . . . . ?
N5 C1D C2D N3D 55.6(11) . . . . ?
C1D C2D N3D C3D 167.9(8) . . . . ?
C1D C2D N3D Co3 -52.9(9) . . . . ?
O31 Co3 N3D C2D -161.4(7) . . . . ?
N3E Co3 N3D C2D -43.3(8) . . . . ?
N3F Co3 N3D C2D 100.9(7) . . . . ?
N5 Co3 N3D C2D 27.4(7) . . . . ?
Co4 Co3 N3D C2D -126.2(6) . . . . ?
O31 Co3 N3D C3D -24.3(8) . . . . ?
N3E Co3 N3D C3D 93.8(8) . . . . ?
N3F Co3 N3D C3D -122.0(8) . . . . ?
N5 Co3 N3D C3D 164.4(8) . . . . ?
Co4 Co3 N3D C3D 10.8(8) . . . . ?
C2D N3D C3D C4D 73.7(11) . . . . ?
Co3 N3D C3D C4D -60.5(11) . . . . ?
N3D C3D C4D C9D 110.9(10) . . . . ?
N3D C3D C4D C5D -71.8(12) . . . . ?
C9D C4D C5D C6D -0.8(15) . . . . ?
C3D C4D C5D C6D -178.2(10) . . . . ?
C4D C5D C6D C7D -0.6(17) . . . . ?
C5D C6D C7D C8D 2.4(16) . . . . ?
C6D C7D C8D C9D -2.9(14) . . . . ?
C6D C7D C8D C10D 173.3(9) . . . . ?
C7D C8D C9D C4D 1.6(14) . . . . ?
C10D C8D C9D C4D -174.3(9) . . . . ?
C5D C4D C9D C8D 0.3(13) . . . . ?
C3D C4D C9D C8D 177.8(8) . . . . ?
C9D C8D C10D N4D -36.4(15) . . . . ?
C7D C8D C10D N4D 147.5(10) . . . . ?
C8D C10D N4D C11D 164.7(9) . . . . ?
C8D C10D N4D Co4 -62.0(13) . . . . ?
O33 Co4 N4D C10D 57.2(8) . . . . ?
N6 Co4 N4D C10D -139.3(8) . . . . ?
O32 Co4 N4D C10D 116.8(8) . . . . ?
N4E Co4 N4D C10D -60.3(8) . . . . ?
N4F Co4 N4D C10D -179.3(10) . . . . ?
C30 Co4 N4D C10D 86.9(8) . . . . ?
Co3 Co4 N4D C10D 68.6(8) . . . . ?
O33 Co4 N4D C11D -169.8(6) . . . . ?
N6 Co4 N4D C11D -6.4(7) . . . . ?
O32 Co4 N4D C11D -110.2(7) . . . . ?
N4E Co4 N4D C11D 72.6(7) . . . . ?
N4F Co4 N4D C11D -46.4(12) . . . . ?
C30 Co4 N4D C11D -140.1(7) . . . . ?
Co3 Co4 N4D C11D -158.4(6) . . . . ?
C10D N4D C11D C12D 175.9(9) . . . . ?
Co4 N4D C11D C12D 33.8(10) . . . . ?
N4D C11D C12D N6 -57.8(11) . . . . ?
C11D C12D N6 C12F 166.9(8) . . . . ?
C11D C12D N6 C12E -70.1(10) . . . . ?
C11D C12D N6 Co4 51.5(9) . . . . ?
O33 Co4 N6 C12F -52.4(13) . . . . ?
O32 Co4 N6 C12F -63.0(6) . . . . ?
N4E Co4 N6 C12F 117.4(6) . . . . ?
N4D Co4 N6 C12F -140.1(6) . . . . ?
N4F Co4 N6 C12F 23.5(6) . . . . ?
C30 Co4 N6 C12F -61.7(7) . . . . ?
Co3 Co4 N6 C12F -58.1(8) . . . . ?
O33 Co4 N6 C12E -172.6(9) . . . . ?
O32 Co4 N6 C12E 176.9(7) . . . . ?
N4E Co4 N6 C12E -2.7(7) . . . . ?
N4D Co4 N6 C12E 99.8(7) . . . . ?
N4F Co4 N6 C12E -96.6(8) . . . . ?
C30 Co4 N6 C12E 178.2(7) . . . . ?
Co3 Co4 N6 C12E -178.3(6) . . . . ?
O33 Co4 N6 C12D 64.1(13) . . . . ?
O32 Co4 N6 C12D 53.5(7) . . . . ?
N4E Co4 N6 C12D -126.1(7) . . . . ?
N4D Co4 N6 C12D -23.6(6) . . . . ?
N4F Co4 N6 C12D 140.0(7) . . . . ?
C30 Co4 N6 C12D 54.8(8) . . . . ?
Co3 Co4 N6 C12D 58.4(9) . . . . ?
C1F N5 C1E C2E 83.1(11) . . . . ?
C1D N5 C1E C2E -149.5(8) . . . . ?
Co3 N5 C1E C2E -32.4(9) . . . . ?
N5 C1E C2E N3E 54.2(11) . . . . ?
C1E C2E N3E C3E 82.1(9) . . . . ?
C1E C2E N3E Co3 -47.8(9) . . . . ?
O31 Co3 N3E C2E -154.1(5) . . . . ?
N3D Co3 N3E C2E 93.5(6) . . . . ?
N3F Co3 N3E C2E -49.7(7) . . . . ?
N5 Co3 N3E C2E 23.4(6) . . . . ?
Co4 Co3 N3E C2E -160.0(6) . . . . ?
O31 Co3 N3E C3E 77.2(6) . . . . ?
N3D Co3 N3E C3E -35.2(7) . . . . ?
N3F Co3 N3E C3E -178.3(5) . . . . ?
N5 Co3 N3E C3E -105.2(6) . . . . ?
Co4 Co3 N3E C3E 71.4(5) . . . . ?
C2E N3E C3E C4E 95.4(8) . . . . ?
Co3 N3E C3E C4E -137.1(6) . . . . ?
N3E C3E C4E C5E -63.4(11) . . . . ?
N3E C3E C4E C9E 111.1(9) . . . . ?
C9E C4E C5E C6E 1.5(15) . . . . ?
C3E C4E C5E C6E 175.9(9) . . . . ?
C4E C5E C6E C7E -4.0(18) . . . . ?
C5E C6E C7E C8E 4.0(18) . . . . ?
C6E C7E C8E C9E -1.5(15) . . . . ?
C6E C7E C8E C10E -177.1(10) . . . . ?
C5E C4E C9E C8E 0.9(13) . . . . ?
C3E C4E C9E C8E -173.7(8) . . . . ?
C7E C8E C9E C4E -1.0(13) . . . . ?
C10E C8E C9E C4E 175.0(8) . . . . ?
C7E C8E C10E N4E 99.7(11) . . . . ?
C9E C8E C10E N4E -76.0(10) . . . . ?
C8E C10E N4E C11E 179.7(8) . . . . ?
C8E C10E N4E Co4 55.3(10) . . . . ?
O33 Co4 N4E C11E -157.4(6) . . . . ?
N6 Co4 N4E C11E 25.7(6) . . . . ?
O32 Co4 N4E C11E -147(6) . . . . ?
N4D Co4 N4E C11E -52.5(6) . . . . ?
N4F Co4 N4E C11E 105.4(6) . . . . ?
C30 Co4 N4E C11E -155.5(6) . . . . ?
Co3 Co4 N4E C11E -156.9(5) . . . . ?
O33 Co4 N4E C10E -31.9(8) . . . . ?
N6 Co4 N4E C10E 151.3(8) . . . . ?
O32 Co4 N4E C10E -22(6) . . . . ?
N4D Co4 N4E C10E 73.1(8) . . . . ?
N4F Co4 N4E C10E -129.1(8) . . . . ?
C30 Co4 N4E C10E -30.0(10) . . . . ?
Co3 Co4 N4E C10E -31.4(8) . . . . ?
C10E N4E C11E C12E -179.9(8) . . . . ?
Co4 N4E C11E C12E -44.0(10) . . . . ?
C12F N6 C12E C11E -139.0(10) . . . . ?
C12D N6 C12E C11E 98.8(11) . . . . ?
Co4 N6 C12E C11E -20.6(12) . . . . ?
N4E C11E C12E N6 45.5(13) . . . . ?
C1D N5 C1F C2F 84.5(11) . . . . ?
C1E N5 C1F C2F -148.2(9) . . . . ?
Co3 N5 C1F C2F -33.7(11) . . . . ?
N5 C1F C2F N3F 56.4(13) . . . . ?
C1F C2F N3F C3F 80.6(13) . . . . ?
C1F C2F N3F Co3 -47.9(11) . . . . ?
O31 Co3 N3F C2F -151.4(7) . . . . ?
N3E Co3 N3F C2F 94.9(8) . . . . ?
N3D Co3 N3F C2F -50.5(8) . . . . ?
N5 Co3 N3F C2F 22.1(7) . . . . ?
Co4 Co3 N3F C2F 178.1(6) . . . . ?
O31 Co3 N3F C3F 88.3(11) . . . . ?
N3E Co3 N3F C3F -25.4(12) . . . . ?
N3D Co3 N3F C3F -170.8(11) . . . . ?
N5 Co3 N3F C3F -98.3(11) . . . . ?
Co4 Co3 N3F C3F 57.7(11) . . . . ?
C2F N3F C3F C4F -150.6(15) . . . . ?
Co3 N3F C3F C4F -30(2) . . . . ?
N3F C3F C4F C9F -54(2) . . . . ?
N3F C3F C4F C5F 123.8(14) . . . . ?
N3F C3F C4F C3F' -56(3) . . . . ?
C3F C4F C5F C6F -177.7(15) . . . . ?
C9F C4F C5F C6F 0.8(16) . . . . ?
C3F' C4F C5F C6F -177(3) . . . . ?
C4F C5F C6F C7F -4(2) . . . . ?
C5F C6F C7F C8F 3(3) . . . . ?
C6F C7F C8F C9F 2(2) . . . . ?
C6F C7F C8F C10F -171.8(14) . . . . ?
C7F C8F C9F C4F -6.0(19) . . . . ?
C10F C8F C9F C4F 168.8(10) . . . . ?
C3F C4F C9F C8F -178.0(16) . . . . ?
C5F C4F C9F C8F 3.8(15) . . . . ?
C3F' C4F C9F C8F -177.1(14) . . . . ?
C7F C8F C10F N4F -57.5(18) . . . . ?
C9F C8F C10F N4F 127.6(13) . . . . ?
C8F C10F N4F C11F 156.4(10) . . . . ?
C8F C10F N4F Co4 -77.3(15) . . . . ?
O33 Co4 N4F C10F 42.6(11) . . . . ?
N6 Co4 N4F C10F -121.4(11) . . . . ?
O32 Co4 N4F C10F -19.3(11) . . . . ?
N4E Co4 N4F C10F 157.9(11) . . . . ?
N4D Co4 N4F C10F -81.4(14) . . . . ?
C30 Co4 N4F C10F 11.2(11) . . . . ?
Co3 Co4 N4F C10F 30.7(11) . . . . ?
O33 Co4 N4F C11F 169.6(8) . . . . ?
N6 Co4 N4F C11F 5.6(8) . . . . ?
O32 Co4 N4F C11F 107.6(8) . . . . ?
N4E Co4 N4F C11F -75.1(8) . . . . ?
N4D Co4 N4F C11F 45.6(14) . . . . ?
C30 Co4 N4F C11F 138.2(8) . . . . ?
Co3 Co4 N4F C11F 157.7(8) . . . . ?
C10F N4F C11F C12F 102.3(13) . . . . ?
Co4 N4F C11F C12F -33.3(12) . . . . ?
C12E N6 C12F C11F 71.6(11) . . . . ?
C12D N6 C12F C11F -163.6(9) . . . . ?
Co4 N6 C12F C11F -48.7(10) . . . . ?
N4F C11F C12F N6 56.8(13) . . . . ?
O33 Co4 C30 O32 -177.5(8) . . . . ?
N6 Co4 C30 O32 -2.5(7) . . . . ?
N4E Co4 C30 O32 179.2(5) . . . . ?
N4D Co4 C30 O32 72.5(5) . . . . ?
N4F Co4 C30 O32 -82.0(5) . . . . ?
Co3 Co4 C30 O32 -177.5(10) . . . . ?
O33 Co4 C30 O31 29(8) . . . . ?
N6 Co4 C30 O31 -156(8) . . . . ?
O32 Co4 C30 O31 -154(9) . . . . ?
N4E Co4 C30 O31 25(9) . . . . ?
N4D Co4 C30 O31 -81(8) . . . . ?
N4F Co4 C30 O31 124(8) . . . . ?
Co3 Co4 C30 O31 29(8) . . . . ?
N6 Co4 C30 O33 175.0(5) . . . . ?
O32 Co4 C30 O33 177.5(8) . . . . ?
N4E Co4 C30 O33 -3.3(8) . . . . ?
N4D Co4 C30 O33 -110.0(5) . . . . ?
N4F Co4 C30 O33 95.5(5) . . . . ?
Co3 Co4 C30 O33 0.0(4) . . . . ?
O32 C30 O31 Co3 175.1(6) . . . . ?
O33 C30 O31 Co3 -5.2(12) . . . . ?
Co4 C30 O31 Co3 -32(9) . . . . ?
N3E Co3 O31 C30 -7.3(8) . . . . ?
N3D Co3 O31 C30 118.4(8) . . . . ?
N3F Co3 O31 C30 -127.1(8) . . . . ?
N5 Co3 O31 C30 -172.0(16) . . . . ?
Co4 Co3 O31 C30 2.1(6) . . . . ?
O31 C30 O32 Co4 177.5(8) . . . . ?
O33 C30 O32 Co4 -2.3(8) . . . . ?
O33 Co4 O32 C30 1.5(5) . . . . ?
N6 Co4 O32 C30 178.1(5) . . . . ?
N4E Co4 O32 C30 -9(6) . . . . ?
N4D Co4 O32 C30 -104.3(5) . . . . ?
N4F Co4 O32 C30 98.5(6) . . . . ?
Co3 Co4 O32 C30 1.1(4) . . . . ?
O32 C30 O33 Co4 2.5(8) . . . . ?
O31 C30 O33 Co4 -177.3(7) . . . . ?
N6 Co4 O33 C30 -13.1(13) . . . . ?
O32 Co4 O33 C30 -1.4(5) . . . . ?
N4E Co4 O33 C30 178.0(5) . . . . ?
N4D Co4 O33 C30 71.9(5) . . . . ?
N4F Co4 O33 C30 -86.9(6) . . . . ?
Co3 Co4 O33 C30 0.0(7) . . . . ?
